data_7714307
loop_
_publ_author_name
'Fitzgerald, Sophie A.'
'Payce, Ellie N.'
'Horton, Peter N.'
'Coles, Simon J.'
'Pope, Simon J. A.'

_publ_section_title
;
 2-(Thienyl)quinoxaline derivatives and their application in Ir(III)
 complexes yielding tuneable deep red emitters.
;
_journal_name_full 'Dalton transactions (Cambridge, England : 2003)'
_journal_paper_doi 10.1039/d3dt02193a
_journal_year 2023
_chemical_formula_moiety 'C38 H30 Ir N6 S2, F6 P'
_chemical_formula_sum 'C38 H30 F6 Ir N6 P S2'
_chemical_formula_weight 972.014
_space_group_crystal_system triclinic
_space_group_IT_number 2
_space_group_name_Hall '-P 1'
_space_group_name_H-M_alt 'P -1'
_symmetry_Int_Tables_number 2
_atom_sites_solution_primary dual
_audit_creation_date 2023-01-11
_audit_creation_method
;
Olex2 1.5
(compiled 2022.04.07 svn.rca3783a0 for OlexSys, GUI svn.r6498)
;
_audit_update_record
;
2023-06-16 deposited with the CCDC.	2023-10-19 downloaded from the CCDC.
;
_cell_angle_alpha 84.601(3)
_cell_angle_beta 75.930(3)
_cell_angle_gamma 70.807(3)
_cell_formula_units_Z 2
_cell_length_a 11.7348(5)
_cell_length_b 12.2893(4)
_cell_length_c 13.6241(4)
_cell_measurement_reflns_used 12402
_cell_measurement_temperature 100(2)
_cell_measurement_theta_max 29.2060
_cell_measurement_theta_min 2.2980
_cell_volume 1799.67(12)
_computing_cell_refinement 'CrysAlisPro 1.171.42.70a (Rigaku OD, 2022)'
_computing_data_collection 'CrysAlisPro 1.171.42.70a (Rigaku OD, 2022)'
_computing_data_reduction 'CrysAlisPro 1.171.42.70a (Rigaku OD, 2022)'
_computing_molecular_graphics 'Olex2 1.5 (Dolomanov et al., 2009)'
_computing_publication_material 'Olex2 1.5 (Dolomanov et al., 2009)'
_computing_structure_refinement 'olex2.refine 1.5 (Bourhis et al., 2015)'
_computing_structure_solution 'SHELXT 2018/2 (Sheldrick, 2018)'
_diffrn_ambient_environment N~2~
_diffrn_ambient_temperature 100(2)
_diffrn_detector 'hybrid pixel array detector'
_diffrn_detector_area_resol_mean 10
_diffrn_detector_dtime 0.000
_diffrn_detector_type 'Rigaku, HyPix 6000HE'
_diffrn_measured_fraction_theta_full 0.9983
_diffrn_measured_fraction_theta_max 0.9974
_diffrn_measurement_details
;
List of Runs (angles in degrees, time in seconds):

  # Type    Start    End  Width  t~exp~   \w     \q     \k     \f   Frames
#--------------------------------------------------------------------------
  1  \w    -55.00   0.00   0.50   80.00    --  -10.36 -58.00 -18.00  110
  2  \w    -22.00  62.00   0.50   80.00    --  -10.36  58.00 121.00  168
  3  \w    -56.00  26.00   0.50   80.00    --   13.80 -58.00 -18.00  164
  4  \w      3.00  61.00   0.50   80.00    --   13.80  58.00 121.00  116
  5  \w    -30.00  24.00   0.50   80.00    --  -10.36  77.00-180.00  108
  6  \w    -87.00 -17.00   0.50   80.00    --  -10.36 -19.00-150.00  140
  7  \w    -18.00  34.00   0.50   80.00    --   13.80 -77.00-150.00  104
  8  \w    -64.00 -17.00   0.50   80.00    --   13.80 -19.00  60.00   94
  9  \w      2.00  62.00   0.50   80.00    --   13.80  57.00-180.00  120
 10  \w      2.00  62.00   0.50   80.00    --   13.80  57.00 -30.00  120
 11  \w      2.00  62.00   0.50   80.00    --   13.80  57.00  30.00  120
 12  \w    -18.00  34.00   0.50   80.00    --   13.80 -77.00 120.00  104
 13  \w      2.00  62.00   0.50   80.00    --   13.80  57.00 -90.00  120
 14  \w    -18.00  34.00   0.50   80.00    --   13.80 -77.00 -60.00  104
;
_diffrn_measurement_device 'four-circle diffractometer'
_diffrn_measurement_device_details 'Rigaku, UG2 \k goniometer'
_diffrn_measurement_device_type 'ROD, Synergy Custom system, HyPix'
_diffrn_measurement_method 'profile data from \w-scans'
_diffrn_measurement_specimen_support 'MiTeGen MicroLoop'
_diffrn_orient_matrix_type 'CrysAlisPro convention (1999,Acta A55,543-557)'
_diffrn_orient_matrix_UB_11 -0.0570447000
_diffrn_orient_matrix_UB_12 -0.0093104000
_diffrn_orient_matrix_UB_13 0.0235346000
_diffrn_orient_matrix_UB_21 -0.0177364000
_diffrn_orient_matrix_UB_22 0.0504545000
_diffrn_orient_matrix_UB_23 0.0288130000
_diffrn_orient_matrix_UB_31 -0.0273361000
_diffrn_orient_matrix_UB_32 0.0332181000
_diffrn_orient_matrix_UB_33 -0.0386953000
_diffrn_radiation_collimation 0.2
_diffrn_radiation_monochromator 'Confocal mirrors, Arc)Sec VHF Varimax'
_diffrn_radiation_probe x-ray
_diffrn_radiation_type 'Mo K\a'
_diffrn_radiation_wavelength 0.71075
_diffrn_radiation_xray_symbol K-L~3~
_diffrn_reflns_av_R_equivalents 0.0810
_diffrn_reflns_av_unetI/netI 0.0735
_diffrn_reflns_Laue_measured_fraction_full 0.9983
_diffrn_reflns_Laue_measured_fraction_max 0.9974
_diffrn_reflns_limit_h_max 15
_diffrn_reflns_limit_h_min -15
_diffrn_reflns_limit_k_max 16
_diffrn_reflns_limit_k_min -16
_diffrn_reflns_limit_l_max 18
_diffrn_reflns_limit_l_min -18
_diffrn_reflns_number 41819
_diffrn_reflns_point_group_measured_fraction_full 0.9983
_diffrn_reflns_point_group_measured_fraction_max 0.9974
_diffrn_reflns_theta_full 25.2425
_diffrn_reflns_theta_max 28.70
_diffrn_reflns_theta_min 2.13
_diffrn_source 'Rotating Anode'
_diffrn_source_current 55.0
_diffrn_source_power 2.475
_diffrn_source_target Mo
_diffrn_source_type 'Rigaku FRE+'
_diffrn_source_voltage 45.0
_exptl_absorpt_coefficient_mu 3.940
_exptl_absorpt_correction_T_max 1.00000
_exptl_absorpt_correction_T_min 0.73698
_exptl_absorpt_correction_type multi-scan
_exptl_absorpt_process_details
;
CrysAlisPro 1.171.42.70a (Rigaku Oxford Diffraction, 2022)
Empirical absorption correction using spherical harmonics,
implemented in SCALE3 ABSPACK scaling algorithm.
;
_exptl_crystal_colour red
_exptl_crystal_colour_primary red
_exptl_crystal_density_diffrn 1.794
_exptl_crystal_description block
_exptl_crystal_F_000 955.495
_exptl_crystal_recrystallization_method 'The material was recrystallised from a mixture of DCM and ether'
_exptl_crystal_size_max 0.1
_exptl_crystal_size_mid 0.08
_exptl_crystal_size_min 0.04
_refine_diff_density_max 1.1841
_refine_diff_density_min -0.9983
_refine_diff_density_rms 0.2548
_refine_ls_d_res_high 0.7400
_refine_ls_d_res_low 9.5572
_refine_ls_goodness_of_fit_ref 1.0674
_refine_ls_hydrogen_treatment constr
_refine_ls_matrix_type full
_refine_ls_number_constraints 90
_refine_ls_number_parameters 828
_refine_ls_number_reflns 9285
_refine_ls_number_restraints 2473
_refine_ls_restrained_S_all 0.9390
_refine_ls_R_factor_all 0.0913
_refine_ls_R_factor_gt 0.0430
_refine_ls_shift/su_max -0.0008
_refine_ls_shift/su_mean 0.0000
_refine_ls_structure_factor_coef Fsqd
_refine_ls_weighting_details 'w=1/[\s^2^(Fo^2^)+(0.0422P)^2^+0.8148P] where P=(Fo^2^+2Fc^2^)/3'
_refine_ls_weighting_scheme calc
_refine_ls_wR_factor_gt 0.0870
_refine_ls_wR_factor_ref 0.1020
_reflns_Friedel_coverage 0.0
_reflns_limit_h_max 15
_reflns_limit_h_min -15
_reflns_limit_k_max 16
_reflns_limit_k_min -16
_reflns_limit_l_max 18
_reflns_limit_l_min 0
_reflns_number_gt 5963
_reflns_number_total 9285
_reflns_threshold_expression I>=2u(I)
_cod_data_source_file d3dt02193a2.cif
_cod_data_source_block Ir_L6
_cod_database_code 7714307
_chemical_oxdiff_formula 'C38 H30 Ir N6 S2 P F6'
_chemical_oxdiff_usercomment SAF063
_olex2_refinement_description
;
1. Fixed Uiso
 At 1.2 times of:
  All C(H) groups
 At 1.5 times of:
  All C(H,H,H) groups
2. Restrained distances
 N21-C24 \\sim N21A-C24A
 with sigma of 0.04
 Ir1-N21 \\sim Ir1-N21A
 with sigma of 0.02
 Ir1-C23 \\sim Ir1-C23A
 with sigma of 0.02
 C21-C24 \\sim C21A-C24A
 with sigma of 0.04
 S21-C21 \\sim S21A-C21A
 with sigma of 0.02
 S21-C24 \\sim S21A-C24A
 with sigma of 0.02
 N22-C25 \\sim N22A-C25A
 with sigma of 0.04
 C29-C31 \\sim C29A-C31A
 with sigma of 0.04
 C23-C25 \\sim C23A-C25A
 with sigma of 0.04
 N21-C28 \\sim N21A-C28A
 with sigma of 0.02
 C27-C29 \\sim C27A-C29A
 with sigma of 0.04
 N22-C26 \\sim N22A-C26A
 with sigma of 0.02
 N21-C25 \\sim N21A-C25A
 with sigma of 0.02
 N22-C27 \\sim N22A-C27A
 with sigma of 0.02
 N21-C27 \\sim N21A-C27A
 with sigma of 0.04
 C31-C33 \\sim C31A-C33A
 with sigma of 0.04
 N22-C32 \\sim N22A-C32A
 with sigma of 0.04
 C22-C23 \\sim C22A-C23A
 with sigma of 0.02
 C23-C24 \\sim C23A-C24A
 with sigma of 0.02
 C24-C26 \\sim C24A-C26A
 with sigma of 0.04
 C28-C30 \\sim C28A-C30A
 with sigma of 0.04
 C24-C25 \\sim C24A-C25A
 with sigma of 0.02
 C30-C32 \\sim C30A-C32A
 with sigma of 0.04
 C21-C22 \\sim C21A-C22A
 with sigma of 0.02
 C25-C26 \\sim C25A-C26A
 with sigma of 0.02
 N21-C26 \\sim N21A-C26A
 with sigma of 0.04
 C27-C28 \\sim C27A-C28A
 with sigma of 0.02
 N21-C29 \\sim N21A-C29A
 with sigma of 0.04
 C27-C32 \\sim C27A-C32A
 with sigma of 0.02
 N22-C28 \\sim N22A-C28A
 with sigma of 0.04
 C28-C29 \\sim C28A-C29A
 with sigma of 0.02
 C21-C23 \\sim C21A-C23A
 with sigma of 0.04
 C29-C30 \\sim C29A-C30A
 with sigma of 0.02
 C22-C24 \\sim C22A-C24A
 with sigma of 0.04
 C30-C31 \\sim C30A-C31A
 with sigma of 0.02
 C30-C33 \\sim C30A-C33A
 with sigma of 0.02
 C31-C32 \\sim C31A-C32A
 with sigma of 0.02
 C31-C34 \\sim C31A-C34A
 with sigma of 0.02
 C25-C28 \\sim C25A-C28A
 with sigma of 0.04
 Ir1-C22 \\sim Ir1-C22A
 with sigma of 0.04
 C26-C27 \\sim C26A-C27A
 with sigma of 0.04
 Ir1-C24 \\sim Ir1-C24A
 with sigma of 0.04
 C27-C31 \\sim C27A-C31A
 with sigma of 0.04
 Ir1-C25 \\sim Ir1-C25A
 with sigma of 0.04
 C28-C32 \\sim C28A-C32A
 with sigma of 0.04
 Ir1-C28 \\sim Ir1-C28A
 with sigma of 0.04
 C29-C33 \\sim C29A-C33A
 with sigma of 0.04
 S21-C22 \\sim S21A-C22A
 with sigma of 0.04
 C30-C34 \\sim C30A-C34A
 with sigma of 0.04
 S21-C23 \\sim S21A-C23A
 with sigma of 0.04
 C32-C34 \\sim C32A-C34A
 with sigma of 0.04
 S21-C25 \\sim S21A-C25A
 with sigma of 0.04
 C7-C11 \\sim C7A-C11A
 with sigma of 0.04
 C8-C12 \\sim C8A-C12A
 with sigma of 0.04
 C2-C4 \\sim C2A-C4A
 with sigma of 0.04
 C9-C11 \\sim C9A-C11A
 with sigma of 0.04
 S1-C2 \\sim S1A-C2A
 with sigma of 0.04
 C10-C12 \\sim C10A-C12A
 with sigma of 0.04
 N2-C8 \\sim N2A-C8A
 with sigma of 0.04
 N1-C6 \\sim N1A-C6A
 with sigma of 0.04
 C3-C5 \\sim C3A-C5A
 with sigma of 0.04
 Ir1-C5 \\sim Ir1-C5A
 with sigma of 0.04
 N2-C6 \\sim N2A-C6A
 with sigma of 0.02
 S1-C5 \\sim S1A-C5A
 with sigma of 0.04
 N2-C7 \\sim N2A-C7A
 with sigma of 0.02
 C11-C13 \\sim C11A-C13A
 with sigma of 0.04
 C1-C2 \\sim C1A-C2A
 with sigma of 0.02
 C1-C3 \\sim C1A-C3A
 with sigma of 0.04
 C2-C3 \\sim C2A-C3A
 with sigma of 0.02
 C3-C4 \\sim C3A-C4A
 with sigma of 0.02
 C6-C7 \\sim C6A-C7A
 with sigma of 0.04
 Ir1-C8 \\sim Ir1-C8A
 with sigma of 0.04
 S1-C3 \\sim S1A-C3A
 with sigma of 0.04
 C4-C5 \\sim C4A-C5A
 with sigma of 0.02
 N1-C4 \\sim N1A-C4A
 with sigma of 0.04
 C5-C6 \\sim C5A-C6A
 with sigma of 0.02
 N1-C7 \\sim N1A-C7A
 with sigma of 0.04
 C7-C8 \\sim C7A-C8A
 with sigma of 0.02
 N2-C5 \\sim N2A-C5A
 with sigma of 0.04
 C7-C12 \\sim C7A-C12A
 with sigma of 0.02
 N2-C12 \\sim N2A-C12A
 with sigma of 0.04
 C8-C9 \\sim C8A-C9A
 with sigma of 0.02
 C1-C4 \\sim C1A-C4A
 with sigma of 0.04
 C9-C10 \\sim C9A-C10A
 with sigma of 0.02
 C10-C11 \\sim C10A-C11A
 with sigma of 0.02
 C10-C13 \\sim C10A-C13A
 with sigma of 0.02
 C4-C6 \\sim C4A-C6A
 with sigma of 0.04
 C11-C12 \\sim C11A-C12A
 with sigma of 0.02
 C11-C14 \\sim C11A-C14A
 with sigma of 0.02
 C5-C8 \\sim C5A-C8A
 with sigma of 0.04
 Ir1-C2 \\sim Ir1-C2A
 with sigma of 0.04
 Ir1-C4 \\sim Ir1-C4A
 with sigma of 0.04
 C7-C9 \\sim C7A-C9A
 with sigma of 0.04
 Ir1-N1 \\sim Ir1-N1A
 with sigma of 0.02
 C8-C10 \\sim C8A-C10A
 with sigma of 0.04
 Ir1-C3 \\sim Ir1-C3A
 with sigma of 0.02
 S1-C1 \\sim S1A-C1A
 with sigma of 0.02
 C9-C13 \\sim C9A-C13A
 with sigma of 0.04
 S1-C4 \\sim S1A-C4A
 with sigma of 0.02
 C10-C14 \\sim C10A-C14A
 with sigma of 0.04
 N1-C5 \\sim N1A-C5A
 with sigma of 0.02
 C12-C14 \\sim C12A-C14A
 with sigma of 0.04
 N1-C8 \\sim N1A-C8A
 with sigma of 0.02
 N1-C9 \\sim N1A-C9A
 with sigma of 0.04
3. Uiso/Uaniso restraints and constraints
Ir1 \\sim C23A \\sim C3 \\sim N1 \\sim C23 \\sim N21A \\sim C3A \\sim N1A \\sim
N41 \\sim N42 \\sim N21 \\sim C22A \\sim C24A \\sim C2 \\sim C4 \\sim C5 \\sim
C8 \\sim C22 \\sim C24 \\sim C25A \\sim C28A \\sim C2A \\sim C4A \\sim C5A
\\sim C8A \\sim C41 \\sim C45 \\sim C46 \\sim C50 \\sim C25 \\sim C28 \\sim
C21A \\sim S21A \\sim C1 \\sim S1 \\sim C6 \\sim C9 \\sim C7 \\sim C21 \\sim
S21 \\sim C26A \\sim C27A \\sim C29A \\sim C1A \\sim S1A \\sim C6A \\sim C7A
\\sim C9A \\sim C42 \\sim C44 \\sim C47 \\sim C49 \\sim C26 \\sim C27 \\sim C29
\\sim N2 \\sim C10 \\sim C12 \\sim N22A \\sim C32A \\sim C30A \\sim N2A \\sim
C12A \\sim C10A \\sim C43 \\sim C48 \\sim N22 \\sim C32 \\sim C30 \\sim C11
\\sim C13 \\sim C31A \\sim C33A \\sim C11A \\sim C13A \\sim C31 \\sim C33 \\sim
C14 \\sim C34A \\sim C14A \\sim C34 \\sim P51 \\sim F51 \\sim F52 \\sim F53
\\sim F54 \\sim F55 \\sim F56: within 2A with sigma of 0.04 and sigma for
terminal atoms of 0.08 within 2A
4. Rigid body (RIGU) restrains
 Ir1, C23A, C3, N1, C23, N21A, C3A, N1A, N41, N42, N21, C22A, C24A, C2, C4, C5,
  C8, C22, C24, C25A, C28A, C2A, C4A, C5A, C8A, C41, C45, C46, C50, C25, C28,
 C21A, S21A, C1, S1, C6, C9, C7, C21, S21, C26A, C27A, C29A, C1A, S1A, C6A, C7A,
  C9A, C42, C44, C47, C49, C26, C27, C29, N2, C10, C12, N22A, C32A, C30A, N2A,
 C12A, C10A, C43, C48, N22, C32, C30, C11, C13, C31A, C33A, C11A, C13A, C31,
 C33, C14, C34A, C14A, C34, F52, P51, F51, F53, F54, F55, F56
 with sigma for 1-2 distances of 0.004 and sigma for 1-3 distances of 0.004
5. Others
 Sof(S21A)=Sof(N21A)=Sof(N22A)=Sof(C21A)=Sof(H21A)=Sof(C22A)=Sof(H22A)=
 Sof(C23A)=Sof(C24A)=Sof(C25A)=Sof(C26A)=Sof(H26A)=Sof(C27A)=Sof(C28A)=
 Sof(C29A)=Sof(H29A)=Sof(C30A)=Sof(C31A)=Sof(C32A)=Sof(H32A)=Sof(C34A)=
 Sof(H34d)=Sof(H34e)=Sof(H34f)=Sof(C33A)=Sof(H33d)=Sof(H33e)=Sof(H33f)=1-FVAR(1)
 Sof(S21)=Sof(N21)=Sof(N22)=Sof(C21)=Sof(H21)=Sof(C22)=Sof(H22)=Sof(C23)=
 Sof(C24)=Sof(C25)=Sof(C26)=Sof(H26)=Sof(C27)=Sof(C28)=Sof(C29)=Sof(H29)=
 Sof(C30)=Sof(C31)=Sof(C32)=Sof(H32)=Sof(C33)=Sof(H33a)=Sof(H33b)=Sof(H33c)=
 Sof(C34)=Sof(H34a)=Sof(H34b)=Sof(H34c)=FVAR(1)
 Sof(S1A)=Sof(N1A)=Sof(N2A)=Sof(C1A)=Sof(H1A)=Sof(C2A)=Sof(H2A)=Sof(C3A)=
 Sof(C4A)=Sof(C5A)=Sof(C6A)=Sof(H6A)=Sof(C7A)=Sof(C8A)=Sof(C9A)=Sof(H9A)=
 Sof(C10A)=Sof(C11A)=Sof(C12A)=Sof(H12A)=Sof(C14A)=Sof(H14d)=Sof(H14e)=
 Sof(H14f)=Sof(C13A)=Sof(H13d)=Sof(H13e)=Sof(H13f)=1-FVAR(2)
 Sof(S1)=Sof(N1)=Sof(N2)=Sof(C1)=Sof(H1)=Sof(C2)=Sof(H2)=Sof(C3)=Sof(C4)=
 Sof(C5)=Sof(C6)=Sof(H6)=Sof(C7)=Sof(C8)=Sof(C9)=Sof(H9)=Sof(C10)=Sof(C11)=
 Sof(C12)=Sof(H12)=Sof(C13)=Sof(H13a)=Sof(H13b)=Sof(H13c)=Sof(C14)=Sof(H14a)=
 Sof(H14b)=Sof(H14c)=FVAR(2)
6.a Aromatic/amide H refined with riding coordinates:
 C1(H1), C2(H2), C6(H6), C9(H9), C12(H12), C21(H21), C22(H22), C26(H26),
 C29(H29), C32(H32), C41(H41), C42(H42), C43(H43), C44(H44), C47(H47), C48(H48),
  C49(H49), C50(H50), C21A(H21A), C22A(H22A), C26A(H26A), C29A(H29A),
 C32A(H32A), C1A(H1A), C2A(H2A), C6A(H6A), C9A(H9A), C12A(H12A)
6.b Idealised Me refined as rotating group:
 C13(H13a,H13b,H13c), C14(H14a,H14b,H14c), C33(H33a,H33b,H33c), C34(H34a,H34b,
 H34c), C34A(H34d,H34e,H34f), C33A(H33d,H33e,H33f), C14A(H14d,H14e,H14f),
 C13A(H13d,H13e,H13f)
;
_olex2_exptl_crystal_mounting_method 'The crystal was mounted on a MITIGEN holder in oil'
_olex2_submission_original_sample_id SAF063
_olex2_submission_special_instructions 'No special instructions were received'
_oxdiff_exptl_absorpt_empirical_details
;
Empirical correction (ABSPACK) includes:
- Absorption correction using spherical harmonics
- Frame scaling
- Detector area scaling
;
_oxdiff_exptl_absorpt_empirical_full_max 3.779
_oxdiff_exptl_absorpt_empirical_full_min 0.227

loop_
_space_group_symop_id
_space_group_symop_operation_xyz
1 x,y,z
2 -x,-y,-z

loop_
_atom_site_label
_atom_site_type_symbol
_atom_site_fract_x
_atom_site_fract_y
_atom_site_fract_z
_atom_site_U_iso_or_equiv
_atom_site_adp_type
_atom_site_occupancy
_atom_site_refinement_flags_posn
_atom_site_refinement_flags_adp
_atom_site_disorder_group
Ir1 Ir 0.33877(4) 0.33608(3) 0.27777(3) 0.0549(3) Uani 1.000000 D U .
S1 S 0.1215(14) 0.6815(9) 0.1850(12) 0.059(2) Uani 0.41(2) D U 1
S21 S 0.7256(6) 0.3605(4) 0.1438(7) 0.0704(17) Uani 0.461(13) D U 1
N1 N 0.263(2) 0.3349(14) 0.1631(13) 0.056(3) Uani 0.41(2) D U 1
N2 N 0.1240(18) 0.3692(12) 0.0160(11) 0.060(4) Uani 0.41(2) D U 1
N21 N 0.4486(12) 0.3515(13) 0.3830(10) 0.048(2) Uani 0.461(13) D U 1
N22 N 0.6285(11) 0.3526(10) 0.4930(10) 0.054(3) Uani 0.461(13) D U 1
N41 N 0.4069(3) 0.1590(3) 0.3219(2) 0.0448(8) Uani 1.000000 . U .
N42 N 0.1791(3) 0.3049(3) 0.3759(3) 0.0460(8) Uani 1.000000 . U .
C1 C 0.1666(18) 0.7018(13) 0.2883(16) 0.059(4) Uani 0.41(2) D U 1
H1 H 0.1459(18) 0.7756(13) 0.3163(16) 0.070(5) Uiso 0.41(2) R . 1
C2 C 0.2348(13) 0.6039(10) 0.3281(14) 0.046(3) Uani 0.41(2) D U 1
H2 H 0.2623(13) 0.6018(10) 0.3885(14) 0.055(4) Uiso 0.41(2) R . 1
C3 C 0.261(2) 0.5051(13) 0.2706(17) 0.053(3) Uani 0.41(2) D U 1
C4 C 0.201(2) 0.5347(14) 0.1915(17) 0.057(4) Uani 0.41(2) D U 1
C5 C 0.196(2) 0.4424(15) 0.1368(14) 0.055(4) Uani 0.41(2) D U 1
C6 C 0.133(2) 0.4550(14) 0.0616(12) 0.061(4) Uani 0.41(2) D U 1
H6 H 0.093(2) 0.5312(14) 0.0409(12) 0.073(5) Uiso 0.41(2) R . 1
C7 C 0.188(2) 0.2593(15) 0.0420(14) 0.057(4) Uani 0.41(2) D U 1
C8 C 0.266(2) 0.2447(14) 0.1089(13) 0.050(4) Uani 0.41(2) D U 1
C9 C 0.338(2) 0.1309(14) 0.1242(15) 0.050(4) Uani 0.41(2) D U 1
H9 H 0.393(2) 0.1182(14) 0.1676(15) 0.060(5) Uiso 0.41(2) R . 1
C10 C 0.333(2) 0.0388(15) 0.0816(15) 0.053(4) Uani 0.41(2) D U 1
C11 C 0.248(2) 0.0547(17) 0.0182(17) 0.061(4) Uani 0.41(2) D U 1
C12 C 0.182(2) 0.1658(15) -0.0025(13) 0.057(4) Uani 0.41(2) D U 1
H12 H 0.131(2) 0.1789(15) -0.0494(13) 0.069(5) Uiso 0.41(2) R . 1
C13 C 0.416(2) -0.0796(15) 0.1050(16) 0.061(5) Uani 0.41(2) D U 1
H13a H 0.482(5) -0.0717(15) 0.133(6) 0.091(7) Uiso 0.41(2) GR . 1
H13b H 0.367(3) -0.119(3) 0.155(5) 0.091(7) Uiso 0.41(2) GR . 1
H13c H 0.452(7) -0.124(3) 0.043(2) 0.091(7) Uiso 0.41(2) GR . 1
C14 C 0.239(3) -0.047(2) -0.0289(17) 0.070(6) Uani 0.41(2) D U 1
H14a H 0.179(8) -0.020(2) -0.072(7) 0.105(8) Uiso 0.41(2) GR . 1
H14b H 0.320(4) -0.089(6) -0.070(7) 0.105(8) Uiso 0.41(2) GR . 1
H14c H 0.212(11) -0.098(5) 0.0245(17) 0.105(8) Uiso 0.41(2) GR . 1
C21 C 0.6531(16) 0.3649(13) 0.0468(13) 0.073(4) Uani 0.461(13) D U 1
H21 H 0.6915(16) 0.3701(13) -0.0227(13) 0.088(5) Uiso 0.461(13) R . 1
C22 C 0.5365(15) 0.3601(13) 0.0790(11) 0.065(3) Uani 0.461(13) D U 1
H22 H 0.4853(15) 0.3628(13) 0.0339(11) 0.078(4) Uiso 0.461(13) R . 1
C23 C 0.4962(14) 0.3507(12) 0.1865(10) 0.053(2) Uani 0.461(13) D U 1
C24 C 0.5902(12) 0.3523(11) 0.2280(11) 0.052(3) Uani 0.461(13) D U 1
C25 C 0.5641(12) 0.3536(11) 0.3373(10) 0.049(3) Uani 0.461(13) D U 1
C26 C 0.6544(12) 0.3526(11) 0.3950(13) 0.053(3) Uani 0.461(13) D U 1
H26 H 0.7350(12) 0.3519(11) 0.3594(13) 0.063(4) Uiso 0.461(13) R . 1
C27 C 0.5112(11) 0.3534(12) 0.5413(12) 0.044(3) Uani 0.461(13) D U 1
C28 C 0.4164(14) 0.3564(14) 0.4893(11) 0.046(3) Uani 0.461(13) D U 1
C29 C 0.3007(15) 0.3548(15) 0.5447(13) 0.041(3) Uani 0.461(13) D U 1
H29 H 0.2395(15) 0.3559(15) 0.5097(13) 0.050(3) Uiso 0.461(13) R . 1
C30 C 0.2715(16) 0.3516(14) 0.6513(12) 0.042(3) Uani 0.461(13) D U 1
C31 C 0.3628(14) 0.3479(13) 0.7025(11) 0.047(3) Uani 0.461(13) D U 1
C32 C 0.4782(15) 0.3487(11) 0.6496(10) 0.046(3) Uani 0.461(13) D U 1
H32 H 0.5384(15) 0.3461(11) 0.6863(10) 0.055(3) Uiso 0.461(13) R . 1
C33 C 0.1462(18) 0.3496(19) 0.7075(15) 0.057(4) Uani 0.461(13) D U 1
H33a H 0.109(4) 0.413(5) 0.756(5) 0.086(7) Uiso 0.461(13) GR . 1
H33b H 0.093(3) 0.359(8) 0.6596(17) 0.086(7) Uiso 0.461(13) GR . 1
H33c H 0.153(2) 0.276(3) 0.744(5) 0.086(7) Uiso 0.461(13) GR . 1
C34 C 0.3392(15) 0.3329(15) 0.8141(11) 0.053(3) Uani 0.461(13) D U 1
H34a H 0.261(4) 0.391(4) 0.8452(11) 0.080(5) Uiso 0.461(13) GR . 1
H34b H 0.333(7) 0.256(3) 0.8326(11) 0.080(5) Uiso 0.461(13) GR . 1
H34c H 0.407(4) 0.342(7) 0.8384(13) 0.080(5) Uiso 0.461(13) GR . 1
C41 C 0.5258(5) 0.0941(4) 0.3008(3) 0.0540(11) Uani 1.000000 . U .
H41 H 0.5845(5) 0.1255(4) 0.2578(3) 0.0648(14) Uiso 1.000000 R . .
C42 C 0.5676(5) -0.0169(4) 0.3388(3) 0.0526(11) Uani 1.000000 . U .
H42 H 0.6530(5) -0.0606(4) 0.3226(3) 0.0631(14) Uiso 1.000000 R . .
C43 C 0.4826(5) -0.0620(4) 0.4001(3) 0.0555(11) Uani 1.000000 . U .
H43 H 0.5085(5) -0.1382(4) 0.4267(3) 0.0666(14) Uiso 1.000000 R . .
C44 C 0.3587(4) 0.0039(3) 0.4235(3) 0.0485(10) Uani 1.000000 . U .
H44 H 0.2990(4) -0.0262(3) 0.4667(3) 0.0582(12) Uiso 1.000000 R . .
C45 C 0.3232(4) 0.1145(4) 0.3829(3) 0.0430(9) Uani 1.000000 . U .
C46 C 0.1937(4) 0.1931(3) 0.4060(3) 0.0433(9) Uani 1.000000 . U .
C47 C 0.0928(4) 0.1585(4) 0.4539(4) 0.0548(11) Uani 1.000000 . U .
H47 H 0.1041(4) 0.0801(4) 0.4736(4) 0.0658(13) Uiso 1.000000 R . .
C48 C -0.0241(5) 0.2381(5) 0.4730(4) 0.0647(13) Uani 1.000000 . U .
H48 H -0.0940(5) 0.2157(5) 0.5066(4) 0.0777(16) Uiso 1.000000 R . .
C49 C -0.0376(5) 0.3499(4) 0.4427(4) 0.0590(12) Uani 1.000000 . U .
H49 H -0.1175(5) 0.4059(4) 0.4540(4) 0.0708(15) Uiso 1.000000 R . .
C50 C 0.0653(4) 0.3809(4) 0.3957(3) 0.0493(10) Uani 1.000000 . U .
H50 H 0.0549(4) 0.4593(4) 0.3767(3) 0.0591(12) Uiso 1.000000 R . .
P51 P -0.08066(13) 0.03141(11) 0.29512(10) 0.0603(4) Uani 1.000000 . U .
F51 F -0.0362(3) 0.1410(3) 0.2638(2) 0.0767(9) Uani 1.000000 . U .
F52 F -0.0026(3) -0.0282(3) 0.1911(3) 0.0914(10) Uani 1.000000 . U .
F53 F 0.0351(3) -0.0275(3) 0.3455(3) 0.0788(9) Uani 1.000000 . U .
F54 F -0.1605(3) 0.0895(2) 0.4009(2) 0.0708(8) Uani 1.000000 . U .
F55 F -0.1976(3) 0.0889(3) 0.2468(2) 0.0787(9) Uani 1.000000 . U .
F56 F -0.1258(3) -0.0797(2) 0.3284(2) 0.0722(8) Uani 1.000000 . U .
S21A S 0.6969(4) 0.3634(3) 0.1000(5) 0.0602(14) Uani 0.539(13) D U 2
N21A N 0.4483(11) 0.3595(11) 0.3599(9) 0.052(2) Uani 0.539(13) D U 2
N22A N 0.6403(9) 0.3541(9) 0.4522(10) 0.056(3) Uani 0.539(13) D U 2
C21A C 0.6143(10) 0.3590(8) 0.0156(9) 0.057(3) Uani 0.539(13) D U 2
H21A H 0.6452(10) 0.3627(8) -0.0555(9) 0.069(3) Uiso 0.539(13) R . 2
C22A C 0.5010(11) 0.3499(10) 0.0570(8) 0.054(2) Uani 0.539(13) D U 2
H22A H 0.4449(11) 0.3466(10) 0.0184(8) 0.065(3) Uiso 0.539(13) R . 2
C23A C 0.4747(12) 0.3455(12) 0.1641(9) 0.059(2) Uani 0.539(13) D U 2
C24A C 0.5714(12) 0.3587(10) 0.1966(9) 0.054(2) Uani 0.539(13) D U 2
C25A C 0.5611(10) 0.3588(10) 0.3017(10) 0.054(2) Uani 0.539(13) D U 2
C26A C 0.6530(11) 0.3570(10) 0.3546(10) 0.059(3) Uani 0.539(13) D U 2
H26A H 0.7312(11) 0.3579(10) 0.3144(10) 0.070(3) Uiso 0.539(13) R . 2
C27A C 0.5258(12) 0.3546(11) 0.5094(10) 0.050(3) Uani 0.539(13) D U 2
C28A C 0.4323(11) 0.3572(11) 0.4639(10) 0.045(2) Uani 0.539(13) D U 2
C29A C 0.3194(14) 0.3616(14) 0.5265(10) 0.045(3) Uani 0.539(13) D U 2
H29A H 0.2525(14) 0.3691(14) 0.4958(10) 0.054(3) Uiso 0.539(13) R . 2
C30A C 0.2968(13) 0.3556(13) 0.6322(10) 0.043(3) Uani 0.539(13) D U 2
C31A C 0.3964(13) 0.3477(10) 0.6782(10) 0.045(2) Uani 0.539(13) D U 2
C32A C 0.5062(11) 0.3506(10) 0.6159(11) 0.050(3) Uani 0.539(13) D U 2
H32A H 0.5719(11) 0.3498(10) 0.6455(11) 0.060(3) Uiso 0.539(13) R . 2
C34A C 0.3801(15) 0.3386(14) 0.7915(10) 0.064(3) Uani 0.539(13) D U 2
H34d H 0.307(5) 0.401(4) 0.8232(10) 0.096(5) Uiso 0.539(13) GR . 2
H34e H 0.370(8) 0.264(3) 0.8154(12) 0.096(5) Uiso 0.539(13) GR . 2
H34f H 0.453(4) 0.345(7) 0.8097(11) 0.096(5) Uiso 0.539(13) GR . 2
C33A C 0.1755(14) 0.3531(14) 0.6950(11) 0.048(3) Uani 0.539(13) D U 2
H33d H 0.125(3) 0.341(6) 0.6517(13) 0.073(5) Uiso 0.539(13) GR . 2
H33e H 0.1884(15) 0.290(4) 0.745(3) 0.073(5) Uiso 0.539(13) GR . 2
H33f H 0.132(3) 0.427(3) 0.730(4) 0.073(5) Uiso 0.539(13) GR . 2
S1A S 0.1008(11) 0.6728(6) 0.1670(9) 0.0602(15) Uani 0.59(2) D U 2
N1A N 0.2371(13) 0.3276(9) 0.1664(8) 0.052(2) Uani 0.59(2) D U 2
N2A N 0.0790(14) 0.3535(9) 0.0297(8) 0.067(3) Uani 0.59(2) D U 2
C1A C 0.1679(11) 0.7059(9) 0.2540(11) 0.054(3) Uani 0.59(2) D U 2
H1A H 0.1527(11) 0.7819(9) 0.2750(11) 0.065(4) Uiso 0.59(2) R . 2
C2A C 0.2474(11) 0.6077(8) 0.2900(10) 0.052(3) Uani 0.59(2) D U 2
H2A H 0.2941(11) 0.6105(8) 0.3372(10) 0.062(3) Uiso 0.59(2) R . 2
C3A C 0.2525(15) 0.5052(9) 0.2512(11) 0.048(2) Uani 0.59(2) D U 2
C4A C 0.1771(16) 0.5272(9) 0.1836(11) 0.053(3) Uani 0.59(2) D U 2
C5A C 0.1665(17) 0.4323(10) 0.1376(10) 0.056(3) Uani 0.59(2) D U 2
C6A C 0.0910(16) 0.4424(11) 0.0681(9) 0.066(3) Uani 0.59(2) D U 2
H6A H 0.0467(16) 0.5175(11) 0.0480(9) 0.079(4) Uiso 0.59(2) R . 2
C7A C 0.1547(16) 0.2476(10) 0.0540(10) 0.058(3) Uani 0.59(2) D U 2
C8A C 0.2337(14) 0.2332(9) 0.1222(8) 0.047(3) Uani 0.59(2) D U 2
C9A C 0.3076(16) 0.1194(10) 0.1380(11) 0.049(3) Uani 0.59(2) D U 2
H9A H 0.3646(16) 0.1069(10) 0.1801(11) 0.059(4) Uiso 0.59(2) R . 2
C10A C 0.3001(15) 0.0260(10) 0.0948(9) 0.049(3) Uani 0.59(2) D U 2
C11A C 0.2191(17) 0.0408(11) 0.0294(10) 0.054(3) Uani 0.59(2) D U 2
C12A C 0.1451(16) 0.1506(10) 0.0126(9) 0.060(3) Uani 0.59(2) D U 2
H12A H 0.0864(16) 0.1613(10) -0.0277(9) 0.073(4) Uiso 0.59(2) R . 2
C14A C 0.2049(18) -0.0615(12) -0.0134(10) 0.057(3) Uani 0.59(2) D U 2
H14d H 0.285(2) -0.107(3) -0.054(4) 0.086(5) Uiso 0.59(2) GR . 2
H14e H 0.176(6) -0.110(3) 0.0421(10) 0.086(5) Uiso 0.59(2) GR . 2
H14f H 0.145(5) -0.0346(12) -0.056(4) 0.086(5) Uiso 0.59(2) GR . 2
C13A C 0.3759(17) -0.0938(11) 0.1189(12) 0.067(4) Uani 0.59(2) D U 2
H13d H 0.440(4) -0.126(2) 0.0589(19) 0.100(6) Uiso 0.59(2) GR . 2
H13e H 0.415(5) -0.0912(13) 0.174(4) 0.100(6) Uiso 0.59(2) GR . 2
H13f H 0.322(2) -0.1423(19) 0.139(5) 0.100(6) Uiso 0.59(2) GR . 2

loop_
_atom_site_aniso_label
_atom_site_aniso_U_11
_atom_site_aniso_U_22
_atom_site_aniso_U_33
_atom_site_aniso_U_12
_atom_site_aniso_U_13
_atom_site_aniso_U_23
Ir1 0.0680(5) 0.0248(3) 0.0563(4) -0.0013(2) -0.0054(3) 0.0035(2)
S1 0.066(5) 0.026(2) 0.070(5) -0.002(2) -0.008(2) 0.0077(19)
S21 0.072(3) 0.0388(17) 0.079(4) -0.0105(16) 0.0107(19) 0.002(2)
N1 0.072(4) 0.030(4) 0.053(4) -0.0069(15) -0.0025(18) 0.0052(16)
N2 0.083(9) 0.032(4) 0.056(6) -0.008(3) -0.020(4) 0.013(2)
N21 0.046(4) 0.023(4) 0.062(3) -0.0038(18) 0.0014(14) 0.0015(16)
N22 0.051(5) 0.034(5) 0.065(5) -0.010(2) -0.000(2) 0.001(3)
N41 0.0558(19) 0.0214(15) 0.0474(18) -0.0015(10) -0.0080(12) -0.0018(11)
N42 0.056(2) 0.0303(17) 0.0453(17) -0.0036(11) -0.0152(12) 0.0005(11)
C1 0.064(7) 0.032(4) 0.066(8) -0.003(3) -0.006(4) 0.003(3)
C2 0.041(6) 0.030(4) 0.050(6) -0.006(2) 0.010(3) 0.005(2)
C3 0.059(5) 0.029(3) 0.053(5) -0.0014(17) -0.000(2) 0.0005(14)
C4 0.069(8) 0.027(4) 0.062(6) -0.003(2) -0.009(3) 0.0051(19)
C5 0.069(8) 0.031(4) 0.051(5) -0.007(2) -0.004(3) 0.0077(19)
C6 0.081(9) 0.029(5) 0.062(6) -0.006(3) -0.017(4) 0.009(3)
C7 0.078(9) 0.035(4) 0.046(6) -0.008(3) -0.011(4) 0.011(2)
C8 0.063(8) 0.030(4) 0.042(6) -0.004(2) -0.001(4) 0.008(2)
C9 0.063(9) 0.030(4) 0.041(7) -0.005(3) 0.000(4) 0.007(2)
C10 0.071(9) 0.033(4) 0.042(7) -0.008(3) -0.001(4) 0.006(3)
C11 0.077(9) 0.043(5) 0.051(7) -0.012(3) -0.008(4) 0.007(3)
C12 0.073(9) 0.042(5) 0.045(6) -0.012(3) -0.005(4) 0.008(3)
C13 0.087(11) 0.028(5) 0.055(8) -0.005(3) -0.013(5) 0.004(3)
C14 0.091(14) 0.053(7) 0.059(9) -0.020(4) -0.011(6) 0.003(4)
C21 0.081(6) 0.054(7) 0.069(6) -0.017(3) 0.005(2) 0.005(3)
C22 0.078(6) 0.038(6) 0.064(5) -0.011(3) 0.002(2) 0.002(3)
C23 0.063(4) 0.014(4) 0.064(3) 0.0020(17) -0.0014(15) 0.0006(18)
C24 0.056(4) 0.021(5) 0.062(4) -0.001(2) 0.0030(18) 0.003(2)
C25 0.049(4) 0.022(5) 0.060(4) -0.004(2) 0.0043(18) 0.003(2)
C26 0.051(5) 0.028(6) 0.066(6) -0.006(3) 0.001(2) 0.003(3)
C27 0.042(4) 0.019(5) 0.060(5) -0.003(2) -0.002(2) 0.001(3)
C28 0.042(4) 0.023(6) 0.060(4) -0.003(2) -0.002(2) -0.001(2)
C29 0.037(5) 0.018(5) 0.059(5) 0.001(2) -0.004(2) -0.002(3)
C30 0.041(5) 0.019(5) 0.062(5) -0.007(3) -0.004(2) -0.002(3)
C31 0.046(5) 0.030(5) 0.062(5) -0.013(3) -0.006(2) 0.003(3)
C32 0.044(5) 0.036(5) 0.057(5) -0.015(3) -0.006(2) 0.001(3)
C33 0.045(6) 0.059(8) 0.064(7) -0.019(4) -0.002(3) -0.001(4)
C34 0.049(8) 0.050(7) 0.060(5) -0.019(5) -0.007(3) 0.004(3)
C41 0.058(3) 0.032(2) 0.059(3) -0.0029(14) -0.0051(17) 0.0009(16)
C42 0.061(3) 0.028(2) 0.059(3) -0.0023(15) -0.0110(18) -0.0006(15)
C43 0.071(3) 0.026(2) 0.061(3) -0.0038(15) -0.0147(18) -0.0000(16)
C44 0.065(3) 0.0251(19) 0.053(2) -0.0107(14) -0.0148(17) 0.0008(14)
C45 0.057(2) 0.0299(19) 0.039(2) -0.0090(12) -0.0123(14) -0.0033(13)
C46 0.058(2) 0.0274(18) 0.046(2) -0.0095(12) -0.0193(14) -0.0020(13)
C47 0.059(3) 0.035(2) 0.073(3) -0.0153(15) -0.0173(17) -0.0015(18)
C48 0.057(3) 0.049(3) 0.091(3) -0.0176(16) -0.021(2) 0.0008(19)
C49 0.052(3) 0.051(3) 0.070(3) -0.0082(16) -0.0161(19) -0.0031(19)
C50 0.057(2) 0.032(2) 0.053(2) -0.0036(14) -0.0166(16) -0.0008(16)
P51 0.0628(9) 0.0368(7) 0.0707(8) -0.0069(6) -0.0051(6) -0.0079(6)
F51 0.091(2) 0.0516(17) 0.0820(19) -0.0251(13) -0.0075(15) 0.0034(13)
F52 0.091(2) 0.078(2) 0.093(2) -0.0185(17) 0.0015(15) -0.0282(15)
F53 0.075(2) 0.0496(18) 0.111(2) -0.0130(14) -0.0252(14) -0.0069(15)
F54 0.087(2) 0.0412(16) 0.0705(16) -0.0137(13) -0.0003(13) -0.0029(11)
F55 0.076(2) 0.064(2) 0.088(2) -0.0117(14) -0.0198(13) 0.0046(14)
F56 0.075(2) 0.0403(15) 0.101(2) -0.0138(12) -0.0242(15) -0.0037(13)
S21A 0.058(2) 0.0388(15) 0.069(3) -0.0085(13) 0.0031(16) -0.0000(17)
N21A 0.058(4) 0.023(4) 0.063(3) -0.0067(18) -0.0017(14) 0.0020(16)
N22A 0.053(4) 0.038(5) 0.069(5) -0.012(2) -0.003(2) 0.001(3)
C21A 0.059(5) 0.029(4) 0.070(5) -0.006(3) 0.001(2) 0.001(3)
C22A 0.059(5) 0.027(4) 0.063(4) -0.006(3) 0.000(2) 0.003(2)
C23A 0.066(3) 0.031(5) 0.064(3) -0.0057(18) -0.0011(14) 0.0003(17)
C24A 0.063(4) 0.020(4) 0.063(4) -0.004(2) 0.0018(17) 0.000(2)
C25A 0.057(4) 0.025(5) 0.067(4) -0.007(2) -0.0009(18) 0.001(2)
C26A 0.068(5) 0.031(5) 0.069(5) -0.013(3) -0.005(2) 0.002(3)
C27A 0.047(4) 0.028(5) 0.067(5) -0.007(2) -0.008(2) 0.004(3)
C28A 0.045(4) 0.017(5) 0.062(4) -0.004(2) -0.0037(19) 0.003(2)
C29A 0.046(5) 0.034(6) 0.050(4) -0.009(3) -0.007(2) 0.000(2)
C30A 0.037(5) 0.033(5) 0.052(5) -0.004(3) -0.004(2) -0.001(2)
C31A 0.045(5) 0.023(4) 0.062(5) -0.004(3) -0.012(2) 0.002(3)
C32A 0.042(5) 0.033(5) 0.068(5) -0.006(3) -0.011(2) 0.003(3)
C34A 0.066(8) 0.061(7) 0.065(5) -0.020(5) -0.017(3) 0.005(3)
C33A 0.046(6) 0.044(6) 0.049(5) -0.009(3) -0.007(3) 0.003(3)
S1A 0.070(3) 0.0247(15) 0.076(3) -0.0043(14) -0.0140(18) 0.0035(14)
N1A 0.071(4) 0.027(3) 0.042(3) -0.0058(15) -0.0023(17) 0.0076(14)
N2A 0.095(8) 0.037(3) 0.065(5) -0.012(3) -0.027(3) 0.010(2)
C1A 0.057(5) 0.031(4) 0.062(7) -0.005(2) -0.001(3) -0.003(2)
C2A 0.053(5) 0.033(3) 0.053(6) -0.004(2) 0.005(3) -0.003(2)
C3A 0.051(4) 0.027(3) 0.050(4) -0.0007(15) 0.0048(18) 0.0002(14)
C4A 0.064(6) 0.025(3) 0.055(4) -0.0022(18) -0.006(3) 0.0030(17)
C5A 0.079(7) 0.025(3) 0.053(5) -0.007(2) -0.011(3) 0.0068(17)
C6A 0.095(8) 0.035(4) 0.062(5) -0.012(3) -0.025(3) 0.011(2)
C7A 0.084(7) 0.034(3) 0.047(5) -0.013(2) -0.013(3) 0.010(2)
C8A 0.069(6) 0.029(3) 0.029(4) -0.012(2) 0.006(3) 0.0091(17)
C9A 0.068(7) 0.029(3) 0.039(5) -0.010(2) -0.001(4) 0.007(2)
C10A 0.076(7) 0.032(3) 0.026(4) -0.015(2) 0.004(3) 0.008(2)
C11A 0.086(7) 0.034(4) 0.035(4) -0.017(2) -0.006(3) 0.009(2)
C12A 0.092(8) 0.037(4) 0.045(5) -0.016(2) -0.012(4) 0.008(2)
C14A 0.076(9) 0.039(5) 0.046(5) -0.014(3) 0.001(4) -0.004(3)
C13A 0.096(10) 0.029(4) 0.075(7) -0.013(3) -0.030(5) 0.006(3)

loop_
_atom_type_symbol
_atom_type_scat_dispersion_real
_atom_type_scat_dispersion_imag
_atom_type_scat_Cromer_Mann_a1
_atom_type_scat_Cromer_Mann_a2
_atom_type_scat_Cromer_Mann_a3
_atom_type_scat_Cromer_Mann_a4
_atom_type_scat_Cromer_Mann_b1
_atom_type_scat_Cromer_Mann_b2
_atom_type_scat_Cromer_Mann_b3
_atom_type_scat_Cromer_Mann_b4
_atom_type_scat_Cromer_Mann_c
_atom_type_scat_source
_atom_type_scat_dispersion_source
C 0.00347 0.00161 2.31000 1.02000 1.58860 0.86500 20.84390 10.20750 0.56870 51.65120 0.21560 'International Tables Volume C Table 6.1.1.4 (pp. 500-502)' 'Henke, Gullikson and Davis, At. Data and Nucl. Data Tables, 1993, 54, 2'
F 0.01794 0.01033 3.53920 2.64120 1.51700 1.02430 10.28250 4.29440 0.26150 26.14760 0.27760 'International Tables Volume C Table 6.1.1.4 (pp. 500-502)' 'Henke, Gullikson and Davis, At. Data and Nucl. Data Tables, 1993, 54, 2'
H 0.00000 0.00000 0.49300 0.32291 0.14019 0.04081 10.51090 26.12570 3.14236 57.79970 0.00304 'International Tables Volume C Table 6.1.1.4 (pp. 500-502)' 'Henke, Gullikson and Davis, At. Data and Nucl. Data Tables, 1993, 54, 2'
Ir -1.30408 7.98146 27.30490 16.72960 15.61150 5.83377 1.59279 8.86553 0.41792 45.00110 11.47220 'International Tables Volume C Table 6.1.1.4 (pp. 500-502)' 'Henke, Gullikson and Davis, At. Data and Nucl. Data Tables, 1993, 54, 2'
N 0.00653 0.00323 12.21260 3.13220 2.01250 1.16630 0.00570 9.89330 28.99750 0.58260 -11.52900 'International Tables Volume C Table 6.1.1.4 (pp. 500-502)' 'Henke, Gullikson and Davis, At. Data and Nucl. Data Tables, 1993, 54, 2'
P 0.10434 0.09672 6.43450 4.17910 1.78000 1.49080 1.90670 27.15700 0.52600 68.16450 1.11490 'International Tables Volume C Table 6.1.1.4 (pp. 500-502)' 'Henke, Gullikson and Davis, At. Data and Nucl. Data Tables, 1993, 54, 2'
S 0.12424 0.12444 6.90530 5.20340 1.43790 1.58630 1.46790 22.21510 0.25360 56.17200 0.86690 'International Tables Volume C Table 6.1.1.4 (pp. 500-502)' 'Henke, Gullikson and Davis, At. Data and Nucl. Data Tables, 1993, 54, 2'

loop_
_geom_angle_atom_site_label_1
_geom_angle_atom_site_label_2
_geom_angle_atom_site_label_3
_geom_angle
_geom_angle_site_symmetry_1
_geom_angle_site_symmetry_3
_geom_angle_publ_flag
N21 Ir1 N1 168.6(7) . . ?
N41 Ir1 N1 105.0(5) . . ?
N41 Ir1 N21 80.3(4) . . ?
N42 Ir1 N1 87.6(6) . . ?
N42 Ir1 N21 103.6(3) . . ?
N42 Ir1 N41 76.53(13) . . ?
C3 Ir1 N1 84.2(7) . . ?
C3 Ir1 N21 92.3(7) . . ?
C3 Ir1 N41 166.9(7) . . ?
C3 Ir1 N42 94.9(8) . . ?
C23 Ir1 N1 93.2(7) . . ?
C23 Ir1 N21 75.9(5) . . ?
C23 Ir1 N41 98.6(4) . . ?
C23 Ir1 N42 175.1(4) . . ?
C23 Ir1 C3 90.0(9) . . ?
N21A Ir1 N1 161.9(7) . . ?
N21A Ir1 N21 6.7(6) . . ?
N21A Ir1 N41 84.3(4) . . ?
N21A Ir1 N42 109.9(3) . . ?
N21A Ir1 C3 89.4(7) . . ?
N21A Ir1 C23 69.8(5) . . ?
C23A Ir1 N1 80.0(7) . . ?
C23A Ir1 N21 89.2(5) . . ?
C23A Ir1 N41 100.5(4) . . ?
C23A Ir1 N42 166.0(4) . . ?
C23A Ir1 C3 90.2(9) . . ?
C23A Ir1 C23 13.3(5) . . ?
C23A Ir1 N21A 83.1(5) . . ?
N1A Ir1 N1 7.6(8) . . ?
N1A Ir1 N21 176.1(5) . . ?
N1A Ir1 N41 102.1(3) . . ?
N1A Ir1 N42 80.0(4) . . ?
N1A Ir1 C3 85.9(6) . . ?
N1A Ir1 C23 100.6(6) . . ?
N1A Ir1 N21A 169.4(5) . . ?
N1A Ir1 C23A 87.4(5) . . ?
C3A Ir1 N1 75.7(6) . . ?
C3A Ir1 N21 100.3(5) . . ?
C3A Ir1 N41 172.0(5) . . ?
C3A Ir1 N42 95.6(5) . . ?
C3A Ir1 C3 8.5(8) . . ?
C3A Ir1 C23 89.3(6) . . ?
C3A Ir1 N21A 97.1(5) . . ?
C3A Ir1 C23A 87.5(6) . . ?
C3A Ir1 N1A 77.6(5) . . ?
C4 S1 C1 89.5(8) . . ?
C24 S21 C21 87.7(7) . . ?
C5 N1 Ir1 112.6(11) . . ?
C8 N1 Ir1 130.8(12) . . ?
C8 N1 C5 116.6(14) . . ?
C7 N2 C6 117.2(13) . . ?
C25 N21 Ir1 114.2(9) . . ?
C28 N21 Ir1 129.2(9) . . ?
C28 N21 C25 116.6(11) . . ?
C27 N22 C26 116.8(12) . . ?
C41 N41 Ir1 124.9(3) . . ?
C45 N41 Ir1 116.2(3) . . ?
C45 N41 C41 118.6(4) . . ?
C46 N42 Ir1 115.5(3) . . ?
C50 N42 Ir1 125.2(3) . . ?
C50 N42 C46 118.4(4) . . ?
H1 C1 S1 122.8(5) . . ?
C2 C1 S1 114.3(12) . . ?
C2 C1 H1 122.8(9) . . ?
H2 C2 C1 123.4(9) . . ?
C3 C2 C1 113.2(13) . . ?
C3 C2 H2 123.4(8) . . ?
C2 C3 Ir1 139.4(12) . . ?
C4 C3 Ir1 110.5(11) . . ?
C4 C3 C2 109.6(13) . . ?
C3 C4 S1 113.3(11) . . ?
C5 C4 S1 128.5(13) . . ?
C5 C4 C3 117.4(14) . . ?
C4 C5 N1 115.0(14) . . ?
C6 C5 N1 119.4(14) . . ?
C6 C5 C4 125.6(14) . . ?
C5 C6 N2 124.9(14) . . ?
H6 C6 N2 117.6(9) . . ?
H6 C6 C5 117.6(9) . . ?
C8 C7 N2 118.9(14) . . ?
C12 C7 N2 120.2(14) . . ?
C12 C7 C8 120.8(14) . . ?
C7 C8 N1 122.0(14) . . ?
C9 C8 N1 121.9(15) . . ?
C9 C8 C7 115.8(14) . . ?
H9 C9 C8 117.9(10) . . ?
C10 C9 C8 124.2(17) . . ?
C10 C9 H9 117.9(11) . . ?
C11 C10 C9 119.2(15) . . ?
C13 C10 C9 118.8(15) . . ?
C13 C10 C11 122.0(14) . . ?
C12 C11 C10 117.2(15) . . ?
C14 C11 C10 120.5(16) . . ?
C14 C11 C12 122.1(17) . . ?
C11 C12 C7 122.5(16) . . ?
H12 C12 C7 118.8(10) . . ?
H12 C12 C11 118.8(10) . . ?
H13a C13 C10 109.5 . . ?
H13b C13 C10 109.5 . . ?
H13b C13 H13a 109.5 . . ?
H13c C13 C10 109.5 . . ?
H13c C13 H13a 109.5 . . ?
H13c C13 H13b 109.5 . . ?
H14a C14 C11 109.5 . . ?
H14b C14 C11 109.5 . . ?
H14b C14 H14a 109.5 . . ?
H14c C14 C11 109.5 . . ?
H14c C14 H14a 109.5 . . ?
H14c C14 H14b 109.5 . . ?
H21 C21 S21 123.2(5) . . ?
C22 C21 S21 113.5(12) . . ?
C22 C21 H21 123.2(10) . . ?
H22 C22 C21 122.7(10) . . ?
C23 C22 C21 114.7(14) . . ?
C23 C22 H22 122.7(9) . . ?
C22 C23 Ir1 133.3(11) . . ?
C24 C23 Ir1 119.3(9) . . ?
C24 C23 C22 107.4(13) . . ?
C23 C24 S21 116.6(10) . . ?
C25 C24 S21 127.1(9) . . ?
C25 C24 C23 116.2(11) . . ?
C24 C25 N21 114.0(11) . . ?
C26 C25 N21 122.1(10) . . ?
C26 C25 C24 123.9(11) . . ?
C25 C26 N22 122.4(12) . . ?
H26 C26 N22 118.8(7) . . ?
H26 C26 C25 118.8(7) . . ?
C28 C27 N22 123.9(12) . . ?
C32 C27 N22 119.6(12) . . ?
C32 C27 C28 116.5(10) . . ?
C27 C28 N21 118.0(11) . . ?
C29 C28 N21 122.0(13) . . ?
C29 C28 C27 119.9(12) . . ?
H29 C29 C28 119.0(9) . . ?
C30 C29 C28 121.9(15) . . ?
C30 C29 H29 119.0(9) . . ?
C31 C30 C29 118.7(12) . . ?
C33 C30 C29 120.0(13) . . ?
C33 C30 C31 121.3(13) . . ?
C32 C31 C30 120.6(12) . . ?
C34 C31 C30 120.1(11) . . ?
C34 C31 C32 119.2(12) . . ?
C31 C32 C27 122.4(12) . . ?
H32 C32 C27 118.8(8) . . ?
H32 C32 C31 118.8(8) . . ?
H33a C33 C30 109.5 . . ?
H33b C33 C30 109.5 . . ?
H33b C33 H33a 109.5 . . ?
H33c C33 C30 109.5 . . ?
H33c C33 H33a 109.5 . . ?
H33c C33 H33b 109.5 . . ?
H34a C34 C31 109.5 . . ?
H34b C34 C31 109.5 . . ?
H34b C34 H34a 109.5 . . ?
H34c C34 C31 109.5 . . ?
H34c C34 H34a 109.5 . . ?
H34c C34 H34b 109.5 . . ?
H41 C41 N41 118.5(2) . . ?
C42 C41 N41 123.1(5) . . ?
C42 C41 H41 118.5(3) . . ?
H42 C42 C41 120.9(3) . . ?
C43 C42 C41 118.3(5) . . ?
C43 C42 H42 120.9(3) . . ?
H43 C43 C42 120.1(3) . . ?
C44 C43 C42 119.8(4) . . ?
C44 C43 H43 120.1(3) . . ?
H44 C44 C43 120.5(3) . . ?
C45 C44 C43 119.0(4) . . ?
C45 C44 H44 120.5(3) . . ?
C44 C45 N41 121.3(4) . . ?
C46 C45 N41 115.6(4) . . ?
C46 C45 C44 123.1(4) . . ?
C45 C46 N42 115.2(4) . . ?
C47 C46 N42 120.9(4) . . ?
C47 C46 C45 123.9(4) . . ?
H47 C47 C46 120.1(3) . . ?
C48 C47 C46 119.8(4) . . ?
C48 C47 H47 120.1(3) . . ?
H48 C48 C47 120.6(3) . . ?
C49 C48 C47 118.8(5) . . ?
C49 C48 H48 120.6(3) . . ?
H49 C49 C48 120.2(3) . . ?
C50 C49 C48 119.6(5) . . ?
C50 C49 H49 120.2(3) . . ?
C49 C50 N42 122.5(4) . . ?
H50 C50 N42 118.7(3) . . ?
H50 C50 C49 118.7(3) . . ?
F52 P51 F51 91.13(19) . . ?
F53 P51 F51 90.41(18) . . ?
F53 P51 F52 90.2(2) . . ?
F54 P51 F51 90.03(17) . . ?
F54 P51 F52 178.8(2) . . ?
F54 P51 F53 89.81(18) . . ?
F55 P51 F51 90.56(18) . . ?
F55 P51 F52 90.5(2) . . ?
F55 P51 F53 178.81(19) . . ?
F55 P51 F54 89.50(18) . . ?
F56 P51 F51 179.23(19) . . ?
F56 P51 F52 89.48(19) . . ?
F56 P51 F53 89.12(17) . . ?
F56 P51 F54 89.36(17) . . ?
F56 P51 F55 89.90(18) . . ?
C24A S21A C21A 88.7(5) . . ?
C25A N21A Ir1 112.1(8) . . ?
C28A N21A Ir1 128.8(8) . . ?
C28A N21A C25A 118.2(10) . . ?
C27A N22A C26A 116.1(10) . . ?
H21A C21A S21A 122.6(4) . . ?
C22A C21A S21A 114.7(9) . . ?
C22A C21A H21A 122.6(7) . . ?
H22A C22A C21A 123.6(7) . . ?
C23A C22A C21A 112.9(10) . . ?
C23A C22A H22A 123.6(7) . . ?
C22A C23A Ir1 139.0(9) . . ?
C24A C23A Ir1 111.7(8) . . ?
C24A C23A C22A 109.2(10) . . ?
C23A C24A S21A 114.2(8) . . ?
C25A C24A S21A 128.0(10) . . ?
C25A C24A C23A 117.6(10) . . ?
C24A C25A N21A 114.9(10) . . ?
C26A C25A N21A 116.5(10) . . ?
C26A C25A C24A 128.6(11) . . ?
C25A C26A N22A 126.4(11) . . ?
H26A C26A N22A 116.8(7) . . ?
H26A C26A C25A 116.8(6) . . ?
C28A C27A N22A 120.8(10) . . ?
C32A C27A N22A 118.9(11) . . ?
C32A C27A C28A 120.2(10) . . ?
C27A C28A N21A 122.0(10) . . ?
C29A C28A N21A 120.8(11) . . ?
C29A C28A C27A 117.2(11) . . ?
H29A C29A C28A 117.9(8) . . ?
C30A C29A C28A 124.2(13) . . ?
C30A C29A H29A 117.9(7) . . ?
C31A C30A C29A 117.8(10) . . ?
C33A C30A C29A 121.6(11) . . ?
C33A C30A C31A 120.6(10) . . ?
C32A C31A C30A 117.7(10) . . ?
C34A C31A C30A 120.9(11) . . ?
C34A C31A C32A 121.4(12) . . ?
C31A C32A C27A 122.6(11) . . ?
H32A C32A C27A 118.7(6) . . ?
H32A C32A C31A 118.7(7) . . ?
H34d C34A C31A 109.5 . . ?
H34e C34A C31A 109.5 . . ?
H34e C34A H34d 109.5 . . ?
H34f C34A C31A 109.5 . . ?
H34f C34A H34d 109.5 . . ?
H34f C34A H34e 109.5 . . ?
H33d C33A C30A 109.5 . . ?
H33e C33A C30A 109.5 . . ?
H33e C33A H33d 109.5 . . ?
H33f C33A C30A 109.5 . . ?
H33f C33A H33d 109.5 . . ?
H33f C33A H33e 109.5 . . ?
C4A S1A C1A 89.7(5) . . ?
C5A N1A Ir1 114.2(7) . . ?
C8A N1A Ir1 129.5(8) . . ?
C8A N1A C5A 116.3(10) . . ?
C7A N2A C6A 115.2(10) . . ?
H1A C1A S1A 124.1(4) . . ?
C2A C1A S1A 111.8(8) . . ?
C2A C1A H1A 124.1(7) . . ?
H2A C2A C1A 122.9(7) . . ?
C3A C2A C1A 114.3(10) . . ?
C3A C2A H2A 122.9(6) . . ?
C2A C3A Ir1 134.0(8) . . ?
C4A C3A Ir1 115.7(8) . . ?
C4A C3A C2A 110.2(9) . . ?
C3A C4A S1A 114.0(8) . . ?
C5A C4A S1A 127.2(9) . . ?
C5A C4A C3A 118.8(10) . . ?
C4A C5A N1A 113.7(10) . . ?
C6A C5A N1A 121.6(10) . . ?
C6A C5A C4A 124.7(10) . . ?
C5A C6A N2A 123.6(10) . . ?
H6A C6A N2A 118.2(6) . . ?
H6A C6A C5A 118.2(6) . . ?
C8A C7A N2A 123.0(10) . . ?
C12A C7A N2A 116.4(10) . . ?
C12A C7A C8A 120.4(10) . . ?
C7A C8A N1A 120.0(9) . . ?
C9A C8A N1A 123.6(11) . . ?
C9A C8A C7A 116.4(10) . . ?
H9A C9A C8A 118.8(7) . . ?
C10A C9A C8A 122.5(12) . . ?
C10A C9A H9A 118.8(7) . . ?
C11A C10A C9A 120.7(10) . . ?
C13A C10A C9A 120.2(10) . . ?
C13A C10A C11A 119.1(10) . . ?
C12A C11A C10A 118.5(10) . . ?
C14A C11A C10A 121.0(10) . . ?
C14A C11A C12A 120.3(11) . . ?
C11A C12A C7A 121.3(11) . . ?
H12A C12A C7A 119.4(7) . . ?
H12A C12A C11A 119.4(7) . . ?
H14d C14A C11A 109.5 . . ?
H14e C14A C11A 109.5 . . ?
H14e C14A H14d 109.5 . . ?
H14f C14A C11A 109.5 . . ?
H14f C14A H14d 109.5 . . ?
H14f C14A H14e 109.5 . . ?
H13d C13A C10A 109.5 . . ?
H13e C13A C10A 109.5 . . ?
H13e C13A H13d 109.5 . . ?
H13f C13A C10A 109.5 . . ?
H13f C13A H13d 109.5 . . ?
H13f C13A H13e 109.5 . . ?

loop_
_geom_bond_atom_site_label_1
_geom_bond_atom_site_label_2
_geom_bond_distance
_geom_bond_site_symmetry_2
_geom_bond_publ_flag
Ir1 N1 1.979(16) . ?
Ir1 N21 2.204(14) . ?
Ir1 N41 2.141(3) . ?
Ir1 N42 2.145(4) . ?
Ir1 C3 1.979(15) . ?
Ir1 C23 2.013(14) . ?
Ir1 N21A 1.998(12) . ?
Ir1 C23A 1.960(12) . ?
Ir1 N1A 2.174(11) . ?
Ir1 C3A 2.032(11) . ?
S1 C1 1.684(16) . ?
S1 C4 1.743(16) . ?
S21 C21 1.726(17) . ?
S21 C24 1.747(13) . ?
N1 C5 1.362(18) . ?
N1 C8 1.378(17) . ?
N2 C6 1.319(17) . ?
N2 C7 1.375(16) . ?
N21 C25 1.355(15) . ?
N21 C28 1.408(15) . ?
N22 C26 1.295(15) . ?
N22 C27 1.371(14) . ?
N41 C41 1.335(6) . ?
N41 C45 1.351(5) . ?
N42 C46 1.363(5) . ?
N42 C50 1.335(5) . ?
C1 H1 0.9500 . ?
C1 C2 1.355(16) . ?
C2 H2 0.9500 . ?
C2 C3 1.414(18) . ?
C3 C4 1.38(2) . ?
C4 C5 1.437(18) . ?
C5 C6 1.374(19) . ?
C6 H6 0.9500 . ?
C7 C8 1.395(18) . ?
C7 C12 1.377(18) . ?
C8 C9 1.403(17) . ?
C9 H9 0.9500 . ?
C9 C10 1.342(18) . ?
C10 C11 1.428(19) . ?
C10 C13 1.515(18) . ?
C11 C12 1.371(19) . ?
C11 C14 1.50(2) . ?
C12 H12 0.9500 . ?
C13 H13a 0.9800 . ?
C13 H13b 0.9800 . ?
C13 H13c 0.9800 . ?
C14 H14a 0.9800 . ?
C14 H14b 0.9800 . ?
C14 H14c 0.9800 . ?
C21 H21 0.9500 . ?
C21 C22 1.351(18) . ?
C22 H22 0.9500 . ?
C22 C23 1.431(16) . ?
C23 C24 1.363(17) . ?
C24 C25 1.445(15) . ?
C25 C26 1.461(17) . ?
C26 H26 0.9500 . ?
C27 C28 1.446(17) . ?
C27 C32 1.433(15) . ?
C28 C29 1.389(16) . ?
C29 H29 0.9500 . ?
C29 C30 1.409(17) . ?
C30 C31 1.401(17) . ?
C30 C33 1.490(16) . ?
C31 C32 1.373(15) . ?
C31 C34 1.484(16) . ?
C32 H32 0.9500 . ?
C33 H33a 0.9800 . ?
C33 H33b 0.9800 . ?
C33 H33c 0.9800 . ?
C34 H34a 0.9800 . ?
C34 H34b 0.9800 . ?
C34 H34c 0.9800 . ?
C41 H41 0.9500 . ?
C41 C42 1.385(6) . ?
C42 H42 0.9500 . ?
C42 C43 1.367(7) . ?
C43 H43 0.9500 . ?
C43 C44 1.386(6) . ?
C44 H44 0.9500 . ?
C44 C45 1.388(6) . ?
C45 C46 1.483(6) . ?
C46 C47 1.383(6) . ?
C47 H47 0.9500 . ?
C47 C48 1.378(7) . ?
C48 H48 0.9500 . ?
C48 C49 1.365(7) . ?
C49 H49 0.9500 . ?
C49 C50 1.376(7) . ?
C50 H50 0.9500 . ?
P51 F51 1.585(3) . ?
P51 F52 1.584(3) . ?
P51 F53 1.598(3) . ?
P51 F54 1.600(3) . ?
P51 F55 1.590(3) . ?
P51 F56 1.611(3) . ?
S21A C21A 1.689(11) . ?
S21A C24A 1.733(11) . ?
N21A C25A 1.365(14) . ?
N21A C28A 1.383(14) . ?
N22A C26A 1.301(13) . ?
N22A C27A 1.377(14) . ?
C21A H21A 0.9500 . ?
C21A C22A 1.349(14) . ?
C22A H22A 0.9500 . ?
C22A C23A 1.415(14) . ?
C23A C24A 1.374(16) . ?
C24A C25A 1.409(14) . ?
C25A C26A 1.428(15) . ?
C26A H26A 0.9500 . ?
C27A C28A 1.376(15) . ?
C27A C32A 1.411(14) . ?
C28A C29A 1.377(14) . ?
C29A H29A 0.9500 . ?
C29A C30A 1.399(15) . ?
C30A C31A 1.428(15) . ?
C30A C33A 1.481(14) . ?
C31A C32A 1.369(14) . ?
C31A C34A 1.507(14) . ?
C32A H32A 0.9500 . ?
C34A H34d 0.9800 . ?
C34A H34e 0.9800 . ?
C34A H34f 0.9800 . ?
C33A H33d 0.9800 . ?
C33A H33e 0.9800 . ?
C33A H33f 0.9800 . ?
S1A C1A 1.717(12) . ?
S1A C4A 1.739(11) . ?
N1A C5A 1.363(13) . ?
N1A C8A 1.373(12) . ?
N2A C6A 1.315(13) . ?
N2A C7A 1.376(13) . ?
C1A H1A 0.9500 . ?
C1A C2A 1.392(12) . ?
C2A H2A 0.9500 . ?
C2A C3A 1.389(13) . ?
C3A C4A 1.378(15) . ?
C4A C5A 1.428(13) . ?
C5A C6A 1.418(14) . ?
C6A H6A 0.9500 . ?
C7A C8A 1.426(14) . ?
C7A C12A 1.414(13) . ?
C8A C9A 1.410(13) . ?
C9A H9A 0.9500 . ?
C9A C10A 1.375(13) . ?
C10A C11A 1.413(14) . ?
C10A C13A 1.502(13) . ?
C11A C12A 1.377(13) . ?
C11A C14A 1.508(13) . ?
C12A H12A 0.9500 . ?
C14A H14d 0.9800 . ?
C14A H14e 0.9800 . ?
C14A H14f 0.9800 . ?
C13A H13d 0.9800 . ?
C13A H13e 0.9800 . ?
C13A H13f 0.9800 . ?

loop_
_geom_torsion_atom_site_label_1
_geom_torsion_atom_site_label_2
_geom_torsion_atom_site_label_3
_geom_torsion_atom_site_label_4
_geom_torsion
_geom_torsion_site_symmetry_1
_geom_torsion_site_symmetry_2
_geom_torsion_site_symmetry_3
_geom_torsion_site_symmetry_4
_geom_torsion_publ_flag
Ir1 N1 C5 C4 4.1(18) . . . . ?
Ir1 N1 C5 C6 -176.8(13) . . . . ?
Ir1 N1 C8 C7 168.4(16) . . . . ?
Ir1 N1 C8 C9 -6(2) . . . . ?
Ir1 N21 C25 C24 3.5(11) . . . . ?
Ir1 N21 C25 C26 -174.2(8) . . . . ?
Ir1 N21 C28 C27 173.1(11) . . . . ?
Ir1 N21 C28 C29 -1.7(15) . . . . ?
Ir1 N41 C41 C42 173.7(4) . . . . ?
Ir1 N41 C45 C44 -174.2(3) . . . . ?
Ir1 N41 C45 C46 3.4(3) . . . . ?
Ir1 N42 C46 C45 11.3(3) . . . . ?
Ir1 N42 C46 C47 -168.3(3) . . . . ?
Ir1 N42 C50 C49 166.9(4) . . . . ?
Ir1 C3 C2 C1 -175(2) . . . . ?
Ir1 C3 C4 S1 176.2(12) . . . . ?
Ir1 C3 C4 C5 5(2) . . . . ?
Ir1 C23 C22 C21 -178.0(14) . . . . ?
Ir1 C23 C24 S21 178.0(6) . . . . ?
Ir1 C23 C24 C25 -5.4(11) . . . . ?
Ir1 N21A C25A C24A 8.7(10) . . . . ?
Ir1 N21A C25A C26A -170.6(7) . . . . ?
Ir1 N21A C28A C27A 168.2(10) . . . . ?
Ir1 N21A C28A C29A -14.2(14) . . . . ?
Ir1 C23A C22A C21A 178.5(13) . . . . ?
Ir1 C23A C24A S21A 178.2(5) . . . . ?
Ir1 C23A C24A C25A 2.4(10) . . . . ?
Ir1 N1A C5A C4A 2.2(11) . . . . ?
Ir1 N1A C5A C6A -177.9(9) . . . . ?
Ir1 N1A C8A C7A 176.8(10) . . . . ?
Ir1 N1A C8A C9A -4.8(13) . . . . ?
Ir1 C3A C2A C1A -175.6(13) . . . . ?
Ir1 C3A C4A S1A 177.7(9) . . . . ?
Ir1 C3A C4A C5A -0.7(15) . . . . ?
S1 C1 C2 C3 4(2) . . . . ?
S1 C4 C3 C2 3(2) . . . . ?
S1 C4 C5 N1 -176(2) . . . . ?
S1 C4 C5 C6 5(3) . . . . ?
S21 C21 C22 C23 -0.9(13) . . . . ?
S21 C24 C23 C22 -1.7(11) . . . . ?
S21 C24 C25 N21 177.1(11) . . . . ?
S21 C24 C25 C26 -5.3(13) . . . . ?
N1 C5 C4 C3 -6(2) . . . . ?
N1 C5 C6 N2 5(3) . . . . ?
N1 C8 C7 N2 12(2) . . . . ?
N1 C8 C7 C12 -172.6(17) . . . . ?
N1 C8 C9 C10 172.5(17) . . . . ?
N2 C6 C5 C4 -176(2) . . . . ?
N2 C7 C8 C9 -173.9(16) . . . . ?
N2 C7 C12 C11 177.7(17) . . . . ?
N21 C25 C24 C23 0.9(13) . . . . ?
N21 C25 C26 N22 -1.8(14) . . . . ?
N21 C28 C27 N22 3.9(16) . . . . ?
N21 C28 C27 C32 -174.9(12) . . . . ?
N21 C28 C29 C30 175.5(13) . . . . ?
N22 C26 C25 C24 -179.3(11) . . . . ?
N22 C27 C28 C29 178.8(13) . . . . ?
N22 C27 C32 C31 -179.3(11) . . . . ?
N41 C41 C42 C43 0.4(6) . . . . ?
N41 C45 C44 C43 -0.4(5) . . . . ?
N41 C45 C46 N42 -9.7(4) . . . . ?
N41 C45 C46 C47 169.9(4) . . . . ?
N42 C46 C45 C44 167.8(4) . . . . ?
N42 C46 C47 C48 -1.0(5) . . . . ?
N42 C50 C49 C48 1.7(5) . . . . ?
C1 C2 C3 C4 -4.1(19) . . . . ?
C2 C3 C4 C5 -168.1(17) . . . . ?
C3 C4 C5 C6 175(2) . . . . ?
C7 C8 C9 C10 -2(2) . . . . ?
C7 C12 C11 C10 -5.7(19) . . . . ?
C7 C12 C11 C14 178.6(18) . . . . ?
C8 C9 C10 C11 -2(2) . . . . ?
C8 C9 C10 C13 -179.7(17) . . . . ?
C9 C10 C11 C12 5.4(19) . . . . ?
C9 C10 C11 C14 -178.7(17) . . . . ?
C21 C22 C23 C24 1.6(14) . . . . ?
C22 C23 C24 C25 174.9(10) . . . . ?
C23 C24 C25 C26 178.5(10) . . . . ?
C27 C28 C29 C30 0.7(16) . . . . ?
C27 C32 C31 C30 0.1(14) . . . . ?
C27 C32 C31 C34 174.8(12) . . . . ?
C28 C29 C30 C31 -1.1(17) . . . . ?
C28 C29 C30 C33 -179.8(14) . . . . ?
C29 C30 C31 C32 0.7(16) . . . . ?
C29 C30 C31 C34 -174.0(13) . . . . ?
C41 C42 C43 C44 -0.7(5) . . . . ?
C42 C43 C44 C45 0.7(5) . . . . ?
C43 C44 C45 C46 -177.9(4) . . . . ?
C44 C45 C46 C47 -12.6(5) . . . . ?
C45 C46 C47 C48 179.4(4) . . . . ?
C46 C47 C48 C49 0.8(5) . . . . ?
C47 C48 C49 C50 -1.2(6) . . . . ?
S21A C21A C22A C23A -0.1(9) . . . . ?
S21A C24A C23A C22A -5.3(9) . . . . ?
S21A C24A C25A N21A 177.3(10) . . . . ?
S21A C24A C25A C26A -3.5(12) . . . . ?
N21A C25A C24A C23A -7.6(12) . . . . ?
N21A C25A C26A N22A 1.1(13) . . . . ?
N21A C28A C27A N22A -0.1(14) . . . . ?
N21A C28A C27A C32A -179.1(11) . . . . ?
N21A C28A C29A C30A 177.7(12) . . . . ?
N22A C26A C25A C24A -178.1(10) . . . . ?
N22A C27A C28A C29A -177.8(12) . . . . ?
N22A C27A C32A C31A -178.3(9) . . . . ?
C21A C22A C23A C24A 3.4(11) . . . . ?
C22A C23A C24A C25A 178.9(9) . . . . ?
C23A C24A C25A C26A 171.7(10) . . . . ?
C27A C28A C29A C30A -4.5(14) . . . . ?
C27A C32A C31A C30A -3.5(13) . . . . ?
C27A C32A C31A C34A 177.5(11) . . . . ?
C28A C29A C30A C31A 1.8(17) . . . . ?
C28A C29A C30A C33A -175.9(13) . . . . ?
C29A C30A C31A C32A 2.2(14) . . . . ?
C29A C30A C31A C34A -178.7(11) . . . . ?
S1A C1A C2A C3A -1.9(13) . . . . ?
S1A C4A C3A C2A 0.4(15) . . . . ?
S1A C4A C5A N1A -179.2(14) . . . . ?
S1A C4A C5A C6A 0.9(18) . . . . ?
N1A C5A C4A C3A -1.1(17) . . . . ?
N1A C5A C6A N2A 2.9(18) . . . . ?
N1A C8A C7A N2A -0.4(13) . . . . ?
N1A C8A C7A C12A -176.3(11) . . . . ?
N1A C8A C9A C10A 178.3(11) . . . . ?
N2A C6A C5A C4A -177.2(14) . . . . ?
N2A C7A C8A C9A -178.9(12) . . . . ?
N2A C7A C12A C11A 178.0(11) . . . . ?
C1A C2A C3A C4A 1.0(13) . . . . ?
C2A C3A C4A C5A -178.0(12) . . . . ?
C3A C4A C5A C6A 179.0(13) . . . . ?
C7A C8A C9A C10A -3.3(12) . . . . ?
C7A C12A C11A C10A 4.1(13) . . . . ?
C7A C12A C11A C14A 178.5(11) . . . . ?
C8A C9A C10A C11A 1.8(14) . . . . ?
C8A C9A C10A C13A -176.6(11) . . . . ?
C9A C10A C11A C12A -2.0(13) . . . . ?
C9A C10A C11A C14A -176.4(11) . . . . ?

loop_
_restr_equal_distance_atom_site_label_1
_restr_equal_distance_atom_site_label_2
_restr_equal_distance_site_symmetry_2
_restr_equal_distance_class_id
Ir1 N1 1 94
Ir1 N21 1 2
Ir1 C2 1 91
Ir1 C3 1 96
Ir1 C4 1 92
Ir1 C5 1 62
Ir1 C8 1 72
Ir1 C22 1 40
Ir1 C23 1 3
Ir1 C24 1 42
Ir1 C25 1 44
Ir1 C28 1 46
Ir1 N21A 1 2
Ir1 C22A 1 40
Ir1 C23A 1 3
Ir1 C24A 1 42
Ir1 C25A 1 44
Ir1 C28A 1 46
Ir1 N1A 1 94
Ir1 C2A 1 91
Ir1 C3A 1 96
Ir1 C4A 1 92
Ir1 C5A 1 62
Ir1 C8A 1 72
S1 C1 1 97
S1 C2 1 57
S1 C3 1 73
S1 C4 1 99
S1 C5 1 64
S21 C21 1 5
S21 C22 1 48
S21 C23 1 50
S21 C24 1 6
S21 C25 1 52
N1 C4 1 75
N1 C5 1 101
N1 C6 1 60
N1 C7 1 77
N1 C8 1 103
N1 C9 1 104
N2 C5 1 79
N2 C6 1 63
N2 C7 1 65
N2 C8 1 59
N2 C12 1 81
N21 C24 1 1
N21 C25 1 13
N21 C26 1 26
N21 C27 1 15
N21 C28 1 10
N21 C29 1 28
N22 C25 1 7
N22 C26 1 12
N22 C27 1 14
N22 C28 1 30
N22 C32 1 17
C1 C2 1 67
C1 C3 1 68
C1 C4 1 83
C2 C3 1 69
C2 C4 1 55
C3 C4 1 70
C3 C5 1 61
C4 C5 1 74
C4 C6 1 87
C5 C6 1 76
C5 C8 1 90
C6 C7 1 71
C7 C8 1 78
C7 C9 1 93
C7 C11 1 53
C7 C12 1 80
C8 C9 1 82
C8 C10 1 95
C8 C12 1 54
C9 C10 1 84
C9 C11 1 56
C9 C13 1 98
C10 C11 1 85
C10 C12 1 58
C10 C13 1 86
C10 C14 1 100
C11 C12 1 88
C11 C13 1 66
C11 C14 1 89
C12 C14 1 102
C21 C22 1 24
C21 C23 1 32
C21 C24 1 4
C22 C23 1 18
C22 C24 1 34
C23 C24 1 19
C23 C25 1 9
C24 C25 1 22
C24 C26 1 20
C25 C26 1 25
C25 C28 1 39
C26 C27 1 41
C27 C28 1 27
C27 C29 1 11
C27 C31 1 43
C27 C32 1 29
C28 C29 1 31
C28 C30 1 21
C28 C32 1 45
C29 C30 1 33
C29 C31 1 8
C29 C33 1 47
C30 C31 1 35
C30 C32 1 23
C30 C33 1 36
C30 C34 1 49
C31 C32 1 37
C31 C33 1 16
C31 C34 1 38
C32 C34 1 51
S21A C21A 1 5
S21A C22A 1 48
S21A C23A 1 50
S21A C24A 1 6
S21A C25A 1 52
N21A C24A 1 1
N21A C25A 1 13
N21A C26A 1 26
N21A C27A 1 15
N21A C28A 1 10
N21A C29A 1 28
N22A C25A 1 7
N22A C26A 1 12
N22A C27A 1 14
N22A C28A 1 30
N22A C32A 1 17
C21A C22A 1 24
C21A C23A 1 32
C21A C24A 1 4
C22A C23A 1 18
C22A C24A 1 34
C23A C24A 1 19
C23A C25A 1 9
C24A C25A 1 22
C24A C26A 1 20
C25A C26A 1 25
C25A C28A 1 39
C26A C27A 1 41
C27A C28A 1 27
C27A C29A 1 11
C27A C31A 1 43
C27A C32A 1 29
C28A C29A 1 31
C28A C30A 1 21
C28A C32A 1 45
C29A C30A 1 33
C29A C31A 1 8
C29A C33A 1 47
C30A C31A 1 35
C30A C32A 1 23
C30A C34A 1 49
C30A C33A 1 36
C31A C32A 1 37
C31A C34A 1 38
C31A C33A 1 16
C32A C34A 1 51
S1A C1A 1 97
S1A C2A 1 57
S1A C3A 1 73
S1A C4A 1 99
S1A C5A 1 64
N1A C4A 1 75
N1A C5A 1 101
N1A C6A 1 60
N1A C7A 1 77
N1A C8A 1 103
N1A C9A 1 104
N2A C5A 1 79
N2A C6A 1 63
N2A C7A 1 65
N2A C8A 1 59
N2A C12A 1 81
C1A C2A 1 67
C1A C3A 1 68
C1A C4A 1 83
C2A C3A 1 69
C2A C4A 1 55
C3A C4A 1 70
C3A C5A 1 61
C4A C5A 1 74
C4A C6A 1 87
C5A C6A 1 76
C5A C8A 1 90
C6A C7A 1 71
C7A C8A 1 78
C7A C9A 1 93
C7A C11A 1 53
C7A C12A 1 80
C8A C9A 1 82
C8A C10A 1 95
C8A C12A 1 54
C9A C10A 1 84
C9A C11A 1 56
C9A C13A 1 98
C10A C11A 1 85
C10A C12A 1 58
C10A C14A 1 100
C10A C13A 1 86
C11A C12A 1 88
C11A C14A 1 89
C11A C13A 1 66
C12A C14A 1 102

loop_
_restr_equal_distance_class_class_id
_restr_equal_distance_class_target_weight_param
_restr_equal_distance_class_average
_restr_equal_distance_class_esd
_restr_equal_distance_class_diff_max
1 0.0400 2.3438 0.0054 0.0054
2 0.0200 2.1011 0.1034 0.1034
3 0.0200 1.9867 0.0262 0.0262
4 0.0400 2.3993 0.0059 0.0059
5 0.0200 1.7075 0.0180 0.0180
6 0.0200 1.7396 0.0070 0.0070
7 0.0400 2.4268 0.0102 0.0102
8 0.0400 2.4192 0.0015 0.0015
9 0.0400 2.3825 0.0022 0.0022
10 0.0200 1.3952 0.0125 0.0125
11 0.0400 2.4019 0.0518 0.0518
12 0.0200 1.2981 0.0027 0.0027
13 0.0200 1.3601 0.0048 0.0048
14 0.0200 1.3742 0.0031 0.0031
15 0.0400 2.4296 0.0167 0.0167
16 0.0400 2.5230 0.0031 0.0031
17 0.0400 2.4124 0.0109 0.0109
18 0.0200 1.4231 0.0080 0.0080
19 0.0200 1.3684 0.0058 0.0058
20 0.0400 2.5607 0.0043 0.0043
21 0.0400 2.4503 0.0043 0.0043
22 0.0200 1.4271 0.0184 0.0184
23 0.0400 2.4015 0.0077 0.0077
24 0.0200 1.3499 0.0010 0.0010
25 0.0200 1.4448 0.0163 0.0163
26 0.0400 2.4200 0.0446 0.0446
27 0.0200 1.4112 0.0351 0.0351
28 0.0400 2.4226 0.0230 0.0230
29 0.0200 1.4219 0.0107 0.0107
30 0.0400 2.4408 0.0461 0.0461
31 0.0200 1.3832 0.0058 0.0058
32 0.0400 2.3232 0.0194 0.0194
33 0.0200 1.4041 0.0047 0.0047
34 0.0400 2.2629 0.0106 0.0106
35 0.0200 1.4143 0.0135 0.0135
36 0.0200 1.4854 0.0049 0.0049
37 0.0200 1.3711 0.0020 0.0020
38 0.0200 1.4953 0.0116 0.0116
39 0.0400 2.3540 0.0030 0.0030
40 0.0400 3.1687 0.0013 0.0013
41 0.0400 2.2721 0.0005 0.0005
42 0.0400 2.8552 0.0759 0.0759
43 0.0400 2.4493 0.0100 0.0100
44 0.0400 2.9178 0.1066 0.1066
45 0.0400 2.4322 0.0155 0.0155
46 0.0400 3.1705 0.1098 0.1098
47 0.0400 2.5126 0.0017 0.0017
48 0.0400 2.5733 0.0083 0.0083
49 0.0400 2.5263 0.0272 0.0272
50 0.0400 2.6346 0.0186 0.0186
51 0.0400 2.4865 0.0224 0.0224
52 0.0400 2.8440 0.0165 0.0165
53 0.0400 2.4201 0.0119 0.0119
54 0.0400 2.4374 0.0274 0.0274
55 0.0400 2.2771 0.0073 0.0073
56 0.0400 2.4062 0.0171 0.0171
57 0.0400 2.5700 0.0101 0.0101
58 0.0400 2.3931 0.0043 0.0043
59 0.0400 2.4238 0.0387 0.0387
60 0.0400 2.3950 0.0332 0.0332
61 0.0400 2.4122 0.0028 0.0028
62 0.0400 2.9013 0.1010 0.1010
63 0.0200 1.3169 0.0021 0.0021
64 0.0400 2.8535 0.0141 0.0141
65 0.0200 1.3759 0.0004 0.0004
66 0.0400 2.5430 0.0303 0.0303
67 0.0200 1.3736 0.0184 0.0184
68 0.0400 2.3240 0.0121 0.0121
69 0.0200 1.4017 0.0123 0.0123
70 0.0200 1.3797 0.0021 0.0021
71 0.0400 2.2865 0.0134 0.0134
72 0.0400 3.1449 0.0822 0.0822
73 0.0400 2.6190 0.0014 0.0014
74 0.0200 1.4325 0.0047 0.0047
75 0.0400 2.3490 0.0123 0.0123
76 0.0200 1.3960 0.0220 0.0220
77 0.0400 2.4246 0.0009 0.0009
78 0.0200 1.4101 0.0156 0.0156
79 0.0400 2.3983 0.0105 0.0105
80 0.0200 1.3953 0.0187 0.0187
81 0.0400 2.3787 0.0065 0.0065
82 0.0200 1.4068 0.0035 0.0035
83 0.0400 2.4254 0.0125 0.0125
84 0.0200 1.3582 0.0167 0.0167
85 0.0200 1.4205 0.0071 0.0071
86 0.0200 1.5081 0.0065 0.0065
87 0.0400 2.5108 0.0101 0.0101
88 0.0200 1.3736 0.0030 0.0030
89 0.0200 1.5037 0.0042 0.0042
90 0.0400 2.3280 0.0035 0.0035
91 0.0400 3.1742 0.0145 0.0145
92 0.0400 2.8445 0.0626 0.0626
93 0.0400 2.3902 0.0201 0.0201
94 0.0200 2.0766 0.0976 0.0976
95 0.0400 2.4335 0.0079 0.0079
96 0.0200 2.0055 0.0265 0.0265
97 0.0200 1.7005 0.0163 0.0163
98 0.0400 2.4771 0.0175 0.0175
99 0.0200 1.7407 0.0022 0.0022
100 0.0400 2.5425 0.0007 0.0007
101 0.0200 1.3627 0.0008 0.0008
102 0.0400 2.5072 0.0051 0.0051
103 0.0200 1.3757 0.0025 0.0025
104 0.0400 2.4426 0.0105 0.0105

loop_
_restr_U_similar_atom_site_label_1
_restr_U_similar_atom_site_label_2
_restr_U_similar_weight_param
Ir1 N1 0.0400
Ir1 N21 0.0400
Ir1 N41 0.0400
Ir1 N42 0.0400
Ir1 C3 0.0400
Ir1 C23 0.0400
Ir1 N21A 0.0400
Ir1 C23A 0.0400
Ir1 N1A 0.0400
Ir1 C3A 0.0400
S1 C1 0.0400
S1 C4 0.0400
S1 S1A 0.0400
S1 C1A 0.0400
S1 C2A 0.0400
S1 C4A 0.0400
S21 C21 0.0400
S21 C24 0.0400
S21 S21A 0.0400
S21 C24A 0.0400
N1 C5 0.0400
N1 C8 0.0400
N1 N1A 0.0400
N1 C5A 0.0400
N1 C8A 0.0400
N2 C6 0.0400
N2 C7 0.0400
N2 N2A 0.0400
N2 C6A 0.0400
N2 C7A 0.0400
N21 C25 0.0400
N21 C28 0.0400
N21 N21A 0.0400
N21 C25A 0.0400
N21 C28A 0.0400
N22 C26 0.0400
N22 C27 0.0400
N22 N22A 0.0400
N22 C26A 0.0400
N22 C27A 0.0400
N22 C32A 0.0400
N41 C41 0.0400
N41 C45 0.0400
N42 C46 0.0400
N42 C50 0.0400
C1 C2 0.0400
C1 S1A 0.0400
C1 C1A 0.0400
C1 C2A 0.0400
C2 C3 0.0400
C2 C1A 0.0400
C2 C2A 0.0400
C2 C3A 0.0400
C3 C4 0.0400
C3 C2A 0.0400
C3 C3A 0.0400
C3 C4A 0.0400
C4 C5 0.0400
C4 S1A 0.0400
C4 C2A 0.0400
C4 C3A 0.0400
C4 C4A 0.0400
C4 C5A 0.0400
C5 C6 0.0400
C5 N1A 0.0400
C5 C4A 0.0400
C5 C5A 0.0400
C5 C6A 0.0400
C6 N2A 0.0400
C6 C5A 0.0400
C6 C6A 0.0400
C7 C8 0.0400
C7 C12 0.0400
C7 N2A 0.0400
C7 C7A 0.0400
C7 C8A 0.0400
C7 C12A 0.0400
C8 C9 0.0400
C8 N1A 0.0400
C8 C7A 0.0400
C8 C8A 0.0400
C8 C9A 0.0400
C9 C10 0.0400
C9 C8A 0.0400
C9 C9A 0.0400
C9 C10A 0.0400
C10 C11 0.0400
C10 C13 0.0400
C10 C9A 0.0400
C10 C10A 0.0400
C10 C11A 0.0400
C10 C13A 0.0400
C11 C12 0.0400
C11 C14 0.0400
C11 C10A 0.0400
C11 C11A 0.0400
C11 C12A 0.0400
C11 C14A 0.0400
C12 C7A 0.0400
C12 C11A 0.0400
C12 C12A 0.0400
C13 C10A 0.0400
C13 C13A 0.0400
C14 C11A 0.0400
C14 C14A 0.0400
C21 C22 0.0400
C21 S21A 0.0400
C21 C21A 0.0400
C21 C22A 0.0400
C22 C23 0.0400
C22 S21A 0.0400
C22 C21A 0.0400
C22 C22A 0.0400
C22 C23A 0.0400
C22 C24A 0.0400
C23 C24 0.0400
C23 C22A 0.0400
C23 C23A 0.0400
C23 C24A 0.0400
C23 C25A 0.0400
C24 C25 0.0400
C24 S21A 0.0400
C24 C23A 0.0400
C24 C24A 0.0400
C24 C25A 0.0400
C25 C26 0.0400
C25 N21A 0.0400
C25 C24A 0.0400
C25 C25A 0.0400
C25 C26A 0.0400
C25 C28A 0.0400
C26 N22A 0.0400
C26 C25A 0.0400
C26 C26A 0.0400
C26 C27A 0.0400
C27 C28 0.0400
C27 C32 0.0400
C27 N22A 0.0400
C27 C27A 0.0400
C27 C28A 0.0400
C27 C32A 0.0400
C28 C29 0.0400
C28 N21A 0.0400
C28 C27A 0.0400
C28 C28A 0.0400
C28 C29A 0.0400
C29 C30 0.0400
C29 C28A 0.0400
C29 C29A 0.0400
C29 C30A 0.0400
C30 C31 0.0400
C30 C33 0.0400
C30 C29A 0.0400
C30 C30A 0.0400
C30 C31A 0.0400
C30 C33A 0.0400
C31 C32 0.0400
C31 C34 0.0400
C31 C30A 0.0400
C31 C31A 0.0400
C31 C32A 0.0400
C31 C34A 0.0400
C32 C27A 0.0400
C32 C31A 0.0400
C32 C32A 0.0400
C32 C34A 0.0400
C33 C30A 0.0400
C33 C33A 0.0400
C34 C31A 0.0400
C34 C34A 0.0400
C41 C42 0.0400
C42 C43 0.0400
C43 C44 0.0400
C44 C45 0.0400
C45 C46 0.0400
C46 C47 0.0400
C47 C48 0.0400
C48 C49 0.0400
C49 C50 0.0400
P51 F51 0.0800
P51 F52 0.0800
P51 F53 0.0800
P51 F54 0.0800
P51 F55 0.0800
P51 F56 0.0800
S21A C21A 0.0400
S21A C24A 0.0400
N21A C25A 0.0400
N21A C28A 0.0400
N22A C26A 0.0400
N22A C27A 0.0400
C21A C22A 0.0400
C22A C23A 0.0400
C23A C24A 0.0400
C24A C25A 0.0400
C25A C26A 0.0400
C27A C28A 0.0400
C27A C32A 0.0400
C28A C29A 0.0400
C29A C30A 0.0400
C30A C31A 0.0400
C30A C33A 0.0400
C31A C32A 0.0400
C31A C34A 0.0400
S1A C1A 0.0400
S1A C4A 0.0400
N1A C5A 0.0400
N1A C8A 0.0400
N2A C6A 0.0400
N2A C7A 0.0400
C1A C2A 0.0400
C2A C3A 0.0400
C3A C4A 0.0400
C4A C5A 0.0400
C5A C6A 0.0400
C7A C8A 0.0400
C7A C12A 0.0400
C8A C9A 0.0400
C9A C10A 0.0400
C10A C11A 0.0400
C10A C13A 0.0400
C11A C12A 0.0400
C11A C14A 0.0400

loop_
_atom_site_anharm_gc_c_label
_atom_site_anharm_gc_c_111
_atom_site_anharm_gc_c_112
_atom_site_anharm_gc_c_113
_atom_site_anharm_gc_c_122
_atom_site_anharm_gc_c_123
_atom_site_anharm_gc_c_133
_atom_site_anharm_gc_c_222
_atom_site_anharm_gc_c_223
_atom_site_anharm_gc_c_233
_atom_site_anharm_gc_c_333
Ir1 0.00000138(13) 0.00000040(5) -0.00000007(5) -0.00000006(4) 0.00000026(3) -0.00000005(4) -0.00000011(5) -0.00000001(3) 0.00000005(3) 0.00000003(5)

loop_
_atom_site_anharm_gc_d_label
_atom_site_anharm_gc_d_1111
_atom_site_anharm_gc_d_1112
_atom_site_anharm_gc_d_1113
_atom_site_anharm_gc_d_1122
_atom_site_anharm_gc_d_1123
_atom_site_anharm_gc_d_1133
_atom_site_anharm_gc_d_1222
_atom_site_anharm_gc_d_1223
_atom_site_anharm_gc_d_1233
_atom_site_anharm_gc_d_1333
_atom_site_anharm_gc_d_2222
_atom_site_anharm_gc_d_2223
_atom_site_anharm_gc_d_2233
_atom_site_anharm_gc_d_2333
_atom_site_anharm_gc_d_3333
Ir1 0.000000199(13) -0.000000030(4) -0.000000084(4) 0.000000049(3) 0.0000000123(17) 0.000000043(3) -0.000000018(3) -0.0000000259(13) -0.0000000110(12) -0.000000063(3) 0.000000012(4) 0.0000000128(17) 0.0000000226(14) 0.0000000053(17) 0.000000001(4)

loop_
_restr_rigu_atom_site_label_1
_restr_rigu_atom_site_label_2
_restr_rigu_target_weight_param
_restr_rigu_u13_diff
_restr_rigu_u23_diff
_restr_rigu_u33_diff
Ir1 N1 0.004000 0.002838 -0.001685 -0.002224
Ir1 N21 0.004000 0.005235 0.016190 0.005315
Ir1 N41 0.004000 0.001580 -0.001975 0.001178
Ir1 N42 0.004000 -0.006145 -0.006945 0.003055
Ir1 C2 0.004000 0.000239 -0.001009 -0.004758
Ir1 C3 0.004000 -0.002326 -0.003022 -0.004367
Ir1 C4 0.004000 -0.000423 0.001123 -0.001226
Ir1 C5 0.004000 0.005206 -0.000459 0.001643
Ir1 C8 0.004000 -0.003295 -0.006853 0.004088
Ir1 C22 0.004000 0.000441 -0.003124 0.000852
Ir1 C23 0.004000 0.002163 -0.002577 0.003463
Ir1 C24 0.004000 -0.002104 0.005830 0.013497
Ir1 C25 0.004000 0.000322 0.015939 0.013235
Ir1 C28 0.004000 0.004314 0.014074 0.003069
Ir1 C41 0.004000 0.007572 -0.000234 -0.004101
Ir1 C45 0.004000 -0.007597 -0.001844 -0.003663
Ir1 C46 0.004000 -0.006370 -0.012520 0.002182
Ir1 C50 0.004000 -0.006597 -0.012434 0.004030
Ir1 N21A 0.004000 -0.000022 0.013716 0.004975
Ir1 C22A 0.004000 0.006806 -0.009427 0.001647
Ir1 C23A 0.004000 0.004265 -0.005025 0.001888
Ir1 C24A 0.004000 -0.003018 0.000379 0.009743
Ir1 C25A 0.004000 -0.005253 0.009730 0.014045
Ir1 C28A 0.004000 0.006346 0.015095 0.004162
Ir1 N1A 0.004000 0.003587 -0.006609 0.003924
Ir1 C2A 0.004000 0.001574 -0.006543 -0.007341
Ir1 C3A 0.004000 -0.003582 -0.002620 -0.002451
Ir1 C4A 0.004000 -0.001067 0.002088 0.000738
Ir1 C5A 0.004000 0.007178 -0.003011 0.002067
Ir1 C8A 0.004000 0.002427 -0.008040 0.006642
S1 C1 0.004000 -0.002600 0.000860 0.005982
S1 C2 0.004000 -0.006014 0.004710 0.003624
S1 C3 0.004000 0.000266 0.005200 -0.003008
S1 C4 0.004000 -0.001355 -0.001309 -0.001819
S1 C5 0.004000 -0.005321 -0.004652 -0.002811
S21 C21 0.004000 0.003100 -0.004968 0.011770
S21 C22 0.004000 0.006165 -0.014207 0.009934
S21 C23 0.004000 -0.007019 -0.014141 0.004293
S21 C24 0.004000 -0.003167 -0.001812 0.006193
S21 C25 0.004000 0.001692 0.002159 0.011959
N1 N21 0.004000 0.007979 0.016131 0.004864
N1 N41 0.004000 0.006421 0.011250 0.010810
N1 N42 0.004000 0.006364 0.014280 0.002360
N1 C3 0.004000 0.000074 -0.002362 0.002603
N1 C4 0.004000 -0.002047 0.001134 0.001872
N1 C5 0.004000 -0.000498 0.004115 0.001198
N1 C6 0.004000 0.000334 0.001008 0.007080
N1 C7 0.004000 -0.006351 -0.008069 0.004300
N1 C8 0.004000 -0.002156 -0.004398 -0.000143
N1 C9 0.004000 0.002291 -0.001380 -0.000527
N1 C23 0.004000 0.002446 0.003204 0.003406
N1 N21A 0.004000 0.003438 0.013850 0.003485
N1 C23A 0.004000 0.000793 0.002491 0.005038
N1 N1A 0.004000 0.000290 0.000349 0.000126
N1 C3A 0.004000 -0.000947 -0.002389 0.004201
N2 C5 0.004000 -0.005174 0.003008 -0.002113
N2 C6 0.004000 -0.003686 0.001628 0.001734
N2 C7 0.004000 0.000253 -0.000522 -0.003462
N2 C8 0.004000 0.004689 0.000931 -0.002662
N2 C12 0.004000 -0.002343 -0.006066 -0.008846
N21 N41 0.004000 0.000248 -0.013833 0.005732
N21 N42 0.004000 -0.002265 -0.023077 -0.003061
N21 C3 0.004000 0.007892 -0.003808 -0.001554
N21 C23 0.004000 -0.000758 0.002160 -0.001660
N21 C24 0.004000 -0.003868 0.003692 -0.001597
N21 C25 0.004000 -0.002716 0.003873 -0.001103
N21 C26 0.004000 -0.000274 0.000661 -0.005356
N21 C27 0.004000 0.002438 0.003427 0.006723
N21 C28 0.004000 0.001294 0.005265 0.001908
N21 C29 0.004000 -0.002567 0.003106 -0.001161
N21 N21A 0.004000 -0.000553 0.000100 -0.000688
N21 C23A 0.004000 0.001077 0.000235 -0.002125
N21 N1A 0.004000 0.008717 -0.022320 -0.000754
N21 C3A 0.004000 0.005804 -0.003538 0.000381
N22 C25 0.004000 0.001329 -0.006264 -0.000467
N22 C26 0.004000 0.000010 -0.002810 -0.000368
N22 C27 0.004000 -0.003867 -0.001819 0.005433
N22 C28 0.004000 -0.003882 -0.003510 0.007960
N22 C32 0.004000 0.002194 -0.001163 0.003736
N41 N42 0.004000 -0.004238 -0.005833 -0.004305
N41 C3 0.004000 -0.001132 0.001453 -0.006843
N41 C23 0.004000 -0.004652 -0.003332 0.001710
N41 C41 0.004000 -0.003409 -0.000548 -0.003449
N41 C42 0.004000 0.000587 0.000833 -0.004594
N41 C44 0.004000 -0.000881 -0.004115 0.000416
N41 C45 0.004000 -0.001408 -0.001699 0.000858
N41 C46 0.004000 0.000601 -0.011100 -0.005550
N41 N21A 0.004000 -0.001028 0.012218 -0.002375
N41 C23A 0.004000 0.004658 -0.003735 -0.005588
N41 N1A 0.004000 0.009411 -0.012829 -0.004956
N41 C3A 0.004000 -0.000276 0.000119 -0.004494
N42 C3 0.004000 0.001087 0.004328 0.002283
N42 C23 0.004000 -0.003954 0.004238 0.000043
N42 C45 0.004000 -0.003635 -0.003642 -0.004476
N42 C46 0.004000 -0.005288 -0.005470 0.002975
N42 C47 0.004000 -0.007822 -0.014600 0.004604
N42 C49 0.004000 -0.000263 -0.008023 0.004216
N42 C50 0.004000 -0.000566 -0.000956 -0.000473
N42 N21A 0.004000 -0.008254 0.018343 -0.001963
N42 C23A 0.004000 -0.001343 -0.000279 0.001507
N42 N1A 0.004000 0.005691 -0.015621 0.004924
N42 C3A 0.004000 0.006611 0.001940 0.007848
C1 C2 0.004000 -0.001127 0.000173 0.001723
C1 C3 0.004000 0.000164 -0.003550 0.003517
C1 C4 0.004000 -0.000721 0.001553 0.003357
C2 C3 0.004000 -0.000197 -0.002924 0.003695
C2 C4 0.004000 -0.001223 0.000573 -0.000122
C3 C4 0.004000 -0.003221 -0.001435 -0.000930
C3 C5 0.004000 -0.001981 -0.003162 -0.000641
C3 C23 0.004000 0.004584 0.009033 0.001201
C3 N21A 0.004000 0.003429 0.000320 -0.002747
C3 C23A 0.004000 0.000868 0.002015 -0.007129
C3 N1A 0.004000 0.000699 -0.001256 0.000514
C3 C3A 0.004000 0.000451 -0.000115 0.000272
C4 C5 0.004000 -0.002137 -0.003474 -0.001090
C4 C6 0.004000 -0.001546 -0.003605 0.000623
C5 C6 0.004000 -0.002544 0.000235 -0.000001
C5 C8 0.004000 0.002786 -0.001340 0.001126
C6 C7 0.004000 0.000033 0.000147 -0.005706
C7 C8 0.004000 0.002458 0.004317 -0.000422
C7 C9 0.004000 0.006563 0.001225 0.000675
C7 C11 0.004000 -0.003180 -0.004256 -0.007034
C7 C12 0.004000 -0.003622 -0.001337 -0.001784
C8 C9 0.004000 -0.000332 -0.000658 -0.000430
C8 C10 0.004000 -0.003351 -0.001723 -0.002424
C8 C12 0.004000 -0.002147 -0.001347 -0.000800
C9 C10 0.004000 -0.000641 -0.001063 -0.000820
C9 C11 0.004000 -0.001781 -0.000510 -0.003094
C9 C13 0.004000 -0.003484 -0.000888 0.002501
C10 C11 0.004000 0.000205 0.001915 -0.000130
C10 C12 0.004000 0.002602 0.004464 -0.001049
C10 C13 0.004000 -0.003534 -0.003347 0.002960
C10 C14 0.004000 -0.000586 0.001215 -0.004047
C11 C12 0.004000 0.000257 0.001481 0.001963
C11 C13 0.004000 0.002324 -0.009799 0.001716
C11 C14 0.004000 -0.003148 -0.001024 -0.001965
C12 C14 0.004000 -0.007112 -0.003685 -0.008228
C21 C22 0.004000 -0.001249 -0.003395 0.000577
C21 C23 0.004000 -0.005204 0.000931 -0.000397
C21 C24 0.004000 0.001596 0.002672 0.006880
C22 C23 0.004000 0.001646 0.002573 -0.001230
C22 C24 0.004000 0.007642 0.002652 0.005027
C23 C24 0.004000 0.002618 0.005056 0.002709
C23 C25 0.004000 0.002693 0.003154 0.002764
C23 N21A 0.004000 0.001722 -0.000855 0.000249
C23 C23A 0.004000 -0.000442 0.000863 0.000103
C23 N1A 0.004000 0.001640 -0.005222 -0.002844
C23 C3A 0.004000 0.007508 -0.011285 0.005670
C24 C25 0.004000 -0.000687 0.000384 0.002030
C24 C26 0.004000 0.003146 0.006401 0.001264
C25 C26 0.004000 0.000744 0.001217 0.000184
C25 C28 0.004000 -0.003926 0.001746 -0.004167
C26 C27 0.004000 -0.001639 0.000569 0.002675
C27 C28 0.004000 0.000780 -0.000325 -0.000470
C27 C29 0.004000 -0.002334 -0.003448 0.004787
C27 C31 0.004000 0.003501 -0.003183 -0.003503
C27 C32 0.004000 0.002904 0.003381 0.003437
C28 C29 0.004000 -0.002721 -0.002270 0.001981
C28 C30 0.004000 0.001005 -0.003146 -0.001918
C28 C32 0.004000 0.000628 0.004533 0.008418
C29 C30 0.004000 -0.000242 -0.000042 -0.002892
C29 C31 0.004000 -0.000756 0.001088 -0.002943
C29 C33 0.004000 0.000915 -0.005246 -0.001085
C30 C31 0.004000 0.000082 -0.001352 -0.001888
C30 C32 0.004000 -0.001948 -0.001407 0.001566
C30 C33 0.004000 0.000106 0.001806 0.000820
C30 C34 0.004000 0.000194 -0.002689 0.001590
C31 C32 0.004000 0.000547 0.000176 0.003548
C31 C33 0.004000 -0.002418 0.003816 0.000707
C31 C34 0.004000 -0.000426 0.001064 0.002082
C32 C34 0.004000 0.001232 -0.000815 -0.002748
C41 C42 0.004000 0.001536 -0.001214 0.003044
C41 C43 0.004000 0.008730 -0.004130 -0.000800
C41 C45 0.004000 0.002813 -0.005903 0.000646
C42 C43 0.004000 0.005740 -0.000581 -0.006191
C42 C44 0.004000 0.006903 -0.005513 -0.001685
C43 C44 0.004000 0.004847 -0.006504 0.001265
C43 C45 0.004000 -0.007974 0.004191 -0.002158
C44 C45 0.004000 -0.002345 0.004792 -0.004451
C44 C46 0.004000 -0.005933 0.003705 0.002258
C45 C46 0.004000 -0.005771 -0.002646 -0.000949
C45 C47 0.004000 0.000844 -0.011623 -0.002099
C46 C47 0.004000 -0.001957 -0.006250 0.002906
C46 C48 0.004000 0.002077 -0.011544 0.001280
C46 C50 0.004000 -0.006205 -0.000254 0.000322
C47 C48 0.004000 -0.001803 -0.008918 -0.003122
C47 C49 0.004000 -0.015103 0.000984 -0.005987
C48 C49 0.004000 -0.008257 0.005183 -0.004628
C48 C50 0.004000 -0.013149 0.012477 0.001202
C49 C50 0.004000 -0.009199 0.004195 -0.002120
P51 F51 0.004000 0.000419 0.009053 -0.001013
P51 F52 0.004000 0.001093 0.002887 -0.009141
P51 F53 0.004000 0.000450 0.008417 -0.003988
P51 F54 0.004000 0.005228 -0.003720 -0.003978
P51 F55 0.004000 0.003289 -0.004256 -0.000775
P51 F56 0.004000 0.001295 -0.010681 -0.001978
F51 F52 0.004000 0.000456 -0.026684 -0.001877
F51 F53 0.004000 0.026436 -0.003214 -0.006207
F51 F54 0.004000 -0.002316 0.010035 0.004634
F51 F55 0.004000 -0.022006 -0.011153 0.002164
F51 F56 0.004000 0.001648 -0.019497 -0.000947
F52 F53 0.004000 0.033907 0.008272 0.002999
F52 F54 0.004000 0.006376 -0.006924 0.005136
F52 F55 0.004000 -0.028423 -0.014807 0.006078
F52 F56 0.004000 0.020618 -0.024002 0.001073
F53 F54 0.004000 0.022217 0.016624 -0.000305
F53 F55 0.004000 0.003401 -0.012207 0.003145
F53 F56 0.004000 0.004787 0.000062 0.003023
F54 F55 0.004000 -0.023723 0.007847 -0.000767
F54 F56 0.004000 -0.011048 0.012446 0.000821
F55 F56 0.004000 0.002102 -0.019095 0.004658
S21A C21A 0.004000 0.000170 -0.000641 0.000749
S21A C22A 0.004000 0.001535 -0.004459 0.001053
S21A C23A 0.004000 0.001135 -0.000657 -0.010436
S21A C24A 0.004000 0.005046 0.004679 -0.002107
S21A C25A 0.004000 0.003589 0.001132 -0.000525
N21A C23A 0.004000 0.002067 -0.001139 -0.001274
N21A C24A 0.004000 0.000750 0.002710 0.001493
N21A C25A 0.004000 0.000991 -0.000878 0.000137
N21A C26A 0.004000 -0.003562 -0.002218 -0.007327
N21A C27A 0.004000 0.009010 0.005960 0.006604
N21A C28A 0.004000 0.002999 0.002048 0.002027
N21A C29A 0.004000 0.002126 0.005003 0.007300
N21A N1A 0.004000 0.003718 -0.019626 0.000435
N21A C3A 0.004000 0.001139 0.000268 0.004835
N22A C25A 0.004000 0.003008 -0.004090 -0.003510
N22A C26A 0.004000 -0.000256 -0.000612 0.000065
N22A C27A 0.004000 -0.003026 -0.003080 0.000892
N22A C28A 0.004000 -0.002705 -0.001583 0.006059
N22A C32A 0.004000 -0.000446 0.000233 -0.003349
C21A C22A 0.004000 0.001250 0.000689 -0.000229
C21A C23A 0.004000 0.003759 0.006562 -0.002222
C21A C24A 0.004000 0.000006 0.001526 0.007014
C22A C23A 0.004000 -0.000609 0.003353 -0.001700
C22A C24A 0.004000 -0.004057 -0.000450 -0.001994
C23A C24A 0.004000 -0.001458 0.002796 0.000976
C23A C25A 0.004000 0.002295 0.007243 0.002661
C23A N1A 0.004000 0.000406 -0.003515 -0.004763
C23A C3A 0.004000 0.001675 -0.005343 0.013793
C24A C25A 0.004000 0.002598 0.002900 -0.003618
C24A C26A 0.004000 0.001966 0.005845 0.001709
C25A C26A 0.004000 -0.003911 -0.002839 -0.002817
C25A C28A 0.004000 -0.000026 -0.001442 0.003992
C26A C27A 0.004000 -0.004539 -0.004479 0.003090
C27A C28A 0.004000 0.001627 0.000036 -0.001111
C27A C29A 0.004000 0.001076 -0.003937 0.003318
C27A C31A 0.004000 0.001654 0.005141 0.000106
C27A C32A 0.004000 0.002018 0.003308 -0.000429
C28A C29A 0.004000 0.000606 0.001658 -0.000171
C28A C30A 0.004000 -0.001574 0.006014 0.006722
C28A C32A 0.004000 0.006951 0.004710 0.002950
C29A C30A 0.004000 -0.002708 -0.001478 -0.002426
C29A C31A 0.004000 0.006673 0.002288 -0.007331
C29A C33A 0.004000 0.000794 0.000019 0.000578
C30A C31A 0.004000 -0.001225 -0.000569 -0.002453
C30A C32A 0.004000 -0.000899 -0.002740 -0.003021
C30A C34A 0.004000 -0.000008 -0.001454 -0.007318
C30A C33A 0.004000 0.004368 0.001040 -0.005847
C31A C32A 0.004000 0.002675 -0.002012 0.002364
C31A C34A 0.004000 0.002456 0.000622 -0.001508
C31A C33A 0.004000 -0.001023 0.003258 -0.000760
C32A C34A 0.004000 0.010551 0.007279 -0.003912
S1A C1A 0.004000 -0.003043 -0.001160 0.004726
S1A C2A 0.004000 -0.005808 0.001374 0.000560
S1A C3A 0.004000 0.000325 0.003533 0.001879
S1A C4A 0.004000 0.001756 0.001262 0.000926
S1A C5A 0.004000 -0.001641 -0.000197 0.000190
N1A C3A 0.004000 0.000626 0.001372 0.001460
N1A C4A 0.004000 -0.001222 -0.003149 0.002465
N1A C5A 0.004000 0.001049 -0.001713 -0.000239
N1A C6A 0.004000 0.005280 0.001521 -0.001793
N1A C7A 0.004000 -0.002811 -0.000811 0.003575
N1A C8A 0.004000 -0.002825 -0.001195 0.002087
N1A C9A 0.004000 -0.004004 -0.001065 -0.001554
N2A C5A 0.004000 -0.006098 0.003176 0.002060
N2A C6A 0.004000 -0.001450 0.001203 0.001080
N2A C7A 0.004000 -0.001075 -0.001663 0.000422
N2A C8A 0.004000 0.000171 -0.003786 -0.001072
N2A C12A 0.004000 -0.004249 -0.003953 0.000863
C1A C2A 0.004000 -0.000497 0.001180 0.000383
C1A C3A 0.004000 0.004166 0.002349 0.004825
C1A C4A 0.004000 0.003789 0.000439 0.000798
C2A C3A 0.004000 0.002706 0.001886 0.002103
C2A C4A 0.004000 -0.000145 -0.001429 0.001372
C3A C4A 0.004000 0.001667 -0.003148 0.001405
C3A C5A 0.004000 0.003742 -0.005291 0.001553
C4A C5A 0.004000 -0.000089 -0.000195 0.000950
C4A C6A 0.004000 -0.001834 -0.006608 -0.002407
C5A C6A 0.004000 0.000192 -0.003040 0.000790
C5A C8A 0.004000 -0.001694 -0.000022 -0.004206
C6A C7A 0.004000 -0.000966 -0.002666 0.000677
C7A C8A 0.004000 -0.001094 -0.001537 -0.002326
C7A C9A 0.004000 0.005926 0.001091 0.002294
C7A C11A 0.004000 -0.003972 -0.001329 0.001403
C7A C12A 0.004000 0.000361 -0.003169 0.000544
C8A C9A 0.004000 0.003618 -0.000889 0.000867
C8A C10A 0.004000 -0.003564 -0.001252 -0.002644
C8A C12A 0.004000 -0.000074 -0.002798 0.000176
C9A C10A 0.004000 -0.000147 -0.003332 -0.000019
C9A C11A 0.004000 0.003897 -0.006362 0.000345
C9A C13A 0.004000 -0.004953 0.003017 0.000332
C10A C11A 0.004000 0.001169 -0.000910 0.000843
C10A C12A 0.004000 0.001282 0.001173 -0.002363
C10A C14A 0.004000 0.001934 0.004980 -0.000355
C10A C13A 0.004000 0.003308 -0.003030 0.003106
C11A C12A 0.004000 -0.002095 -0.000482 -0.002391
C11A C14A 0.004000 0.000508 -0.003771 0.001066
C11A C13A 0.004000 0.011934 0.003051 0.001973
C12A C14A 0.004000 -0.000652 -0.010666 0.001393
